data_7007533
loop_
_publ_author_name
'Bassil, Bassem S.'
'Dickman, Michael H.'
'Reicke, Markus'
'Kortz, Ulrich'
'Keita, Bineta'
'Nadjo, Louis'

_publ_section_title
;
 Transition metal containing decatungstosilicate dimer
 [M(H(2)O)(2)(gamma-SiW(10)O(35))(2)](10-) (M = Mn(2+), Co(2+),
 Ni(2+)).
;
_journal_issue 35
_journal_name_full 'Dalton transactions (Cambridge, England : 2003)'
_journal_page_first 4253
_journal_page_last 4259
_journal_paper_doi 10.1039/b606911h
_journal_year 2006
_chemical_formula_sum 'H20.5 K9.5 Mn O80.25 Si2 W20'
_chemical_formula_weight 5464.23
_chemical_name_systematic
;
?
;
_space_group_IT_number 2
_symmetry_cell_setting triclinic
_symmetry_space_group_name_Hall '-P 1'
_symmetry_space_group_name_H-M 'P -1'
_atom_sites_solution_primary direct
_atom_sites_solution_secondary difmap
_audit_creation_method SHELXL-97
_cell_angle_alpha 107.577(4)
_cell_angle_beta 101.054(4)
_cell_angle_gamma 97.035(4)
_cell_formula_units_Z 2
_cell_length_a 12.5742(12)
_cell_length_b 18.9403(16)
_cell_length_c 21.464(3)
_cell_measurement_reflns_used 9435
_cell_measurement_temperature 173(2)
_cell_measurement_theta_max 0.00
_cell_measurement_theta_min 0.00
_cell_volume 4693.1(9)
_computing_cell_refinement 'Bruker SMART'
_computing_data_collection 'Bruker SMART'
_computing_data_reduction 'Bruker SAINT'
_computing_molecular_graphics 'Bruker SHELXTL'
_computing_publication_material 'Bruker SHELXTL'
_computing_structure_refinement 'SHELXL-97 (Sheldrick, 1997)'
_computing_structure_solution 'SHELXS-97 (Sheldrick, 1990)'
_diffrn_ambient_temperature 173(2)
_diffrn_measured_fraction_theta_full 0.990
_diffrn_measured_fraction_theta_max 0.990
_diffrn_measurement_device_type 'CCD area detector'
_diffrn_measurement_method 'phi and omega scans'
_diffrn_radiation_monochromator graphite
_diffrn_radiation_source 'sealed tube'
_diffrn_radiation_type MoK\a
_diffrn_radiation_wavelength 0.71073
_diffrn_reflns_av_R_equivalents 0.0627
_diffrn_reflns_av_sigmaI/netI 0.0826
_diffrn_reflns_limit_h_max 16
_diffrn_reflns_limit_h_min -15
_diffrn_reflns_limit_k_max 25
_diffrn_reflns_limit_k_min -25
_diffrn_reflns_limit_l_max 28
_diffrn_reflns_limit_l_min -27
_diffrn_reflns_number 50439
_diffrn_reflns_theta_full 28.28
_diffrn_reflns_theta_max 28.28
_diffrn_reflns_theta_min 1.78
_exptl_absorpt_coefficient_mu 25.068
_exptl_absorpt_correction_T_max 0.1529
_exptl_absorpt_correction_T_min 0.0274
_exptl_absorpt_correction_type multi-scan
_exptl_absorpt_process_details SADABS
_exptl_crystal_colour yellow
_exptl_crystal_density_diffrn 3.867
_exptl_crystal_density_meas 0
_exptl_crystal_density_method 'not measured'
_exptl_crystal_description tablet
_exptl_crystal_F_000 4752
_exptl_crystal_size_max 0.31
_exptl_crystal_size_mid 0.18
_exptl_crystal_size_min 0.12
_refine_diff_density_max 4.992
_refine_diff_density_min -10.632
_refine_diff_density_rms 0.566
_refine_ls_extinction_method none
_refine_ls_goodness_of_fit_ref 1.025
_refine_ls_matrix_type full
_refine_ls_number_parameters 631
_refine_ls_number_reflns 23093
_refine_ls_number_restraints 0
_refine_ls_restrained_S_all 1.025
_refine_ls_R_factor_all 0.1151
_refine_ls_R_factor_gt 0.0913
_refine_ls_shift/su_max 0.000
_refine_ls_shift/su_mean 0.000
_refine_ls_structure_factor_coef Fsqd
_refine_ls_weighting_details 'calc w=1/[\s^2^(Fo^2^)+(0.1000P)^2^+500.0000P] where P=(Fo^2^+2Fc^2^)/3'
_refine_ls_weighting_scheme calc
_refine_ls_wR_factor_gt 0.2378
_refine_ls_wR_factor_ref 0.2556
_reflns_number_gt 17375
_reflns_number_total 23093
_reflns_threshold_expression >2sigma(I)
_cod_data_source_file b606911h.txt
_cod_data_source_block new
_cod_depositor_comments
;
The following automatic conversions were performed:
'_symmetry_cell_setting' value 'Triclinic' changed to 'triclinic'
according to '/home/saulius/struct/CIF-dictionaries/cif_core.dic'
dictionary named 'cif_core.dic' version 2.4.1 from 2010-06-29.

Automatic conversion script
Id: cif_fix_enum 1527 2010-12-29 10:47:43Z saulius 
;
_cod_original_cell_volume 4693.1(8)
_cod_original_sg_symbol_H-M P-1
_cod_original_formula_sum 'H20.50 K9.50 Mn O80.25 Si2 W20'
_cod_database_code 7007533

loop_
_symmetry_equiv_pos_as_xyz
'x, y, z'
'-x, -y, -z'

loop_
_atom_site_label
_atom_site_type_symbol
_atom_site_fract_x
_atom_site_fract_y
_atom_site_fract_z
_atom_site_U_iso_or_equiv
_atom_site_adp_type
_atom_site_occupancy
_atom_site_symmetry_multiplicity
_atom_site_calc_flag
_atom_site_refinement_flags
_atom_site_disorder_assembly
_atom_site_disorder_group
W1 W -0.07953(9) -0.17060(7) 0.12456(7) 0.0449(3) Uani 1 1 d . . .
W2 W -0.03555(11) -0.22828(10) 0.27643(9) 0.0644(5) Uani 1 1 d . . .
W3 W -0.00669(11) -0.35133(7) 0.13592(9) 0.0616(4) Uani 1 1 d . . .
W4 W 0.17872(9) -0.31376(7) 0.28460(7) 0.0436(3) Uani 1 1 d . . .
W5 W 0.40667(9) -0.27657(6) 0.20537(6) 0.0346(2) Uani 1 1 d . . .
W6 W 0.22275(11) -0.31362(7) 0.05675(6) 0.0498(3) Uani 1 1 d . . .
W7 W 0.12248(9) -0.13717(6) 0.05453(5) 0.0349(2) Uani 1 1 d . . .
W8 W 0.40670(9) -0.15380(6) 0.12342(6) 0.0379(2) Uani 1 1 d . . .
W9 W 0.43238(10) -0.07616(7) 0.30544(6) 0.0478(3) Uani 1 1 d . . .
W10 W 0.23760(17) -0.10336(10) 0.37440(9) 0.0718(5) Uani 1 1 d . . .
W11 W 0.26078(18) 0.09227(9) 0.45647(7) 0.0732(5) Uani 1 1 d . . .
W12 W 0.45423(12) 0.12006(9) 0.38900(8) 0.0616(4) Uani 1 1 d . . .
W13 W 0.49284(8) 0.33015(6) 0.46275(5) 0.0343(2) Uani 1 1 d . . .
W14 W 0.46811(9) 0.25947(7) 0.29832(6) 0.0416(3) Uani 1 1 d . . .
W15 W 0.17671(8) 0.22425(6) 0.20522(5) 0.0323(2) Uani 1 1 d . . .
W16 W 0.32721(8) 0.39175(6) 0.35411(5) 0.0316(2) Uani 1 1 d . . .
W17 W 0.09567(8) 0.35424(6) 0.43112(5) 0.0301(2) Uani 1 1 d . . .
W18 W 0.26209(9) 0.29428(6) 0.54013(5) 0.0353(2) Uani 1 1 d . . .
W19 W 0.02410(10) 0.18785(7) 0.44725(6) 0.0426(3) Uani 1 1 d . . .
W20 W -0.02714(8) 0.19000(6) 0.27271(5) 0.0327(2) Uani 1 1 d . . .
Si1 Si 0.1853(6) -0.1816(4) 0.2004(4) 0.0308(13) Uani 1 1 d . . .
O1S1 O 0.1059(14) -0.1513(9) 0.1499(9) 0.031(3) Uiso 1 1 d . . .
O2S1 O 0.1106(16) -0.2468(11) 0.2197(10) 0.041(4) Uiso 1 1 d . . .
O3S1 O 0.2750(14) -0.2201(9) 0.1611(9) 0.031(3) Uiso 1 1 d . . .
O4S1 O 0.2511(14) -0.1140(10) 0.2678(9) 0.034(4) Uiso 1 1 d . . .
Si2 Si 0.2396(5) 0.2140(4) 0.3664(3) 0.0259(12) Uani 1 1 d . . .
O1S2 O 0.2811(15) 0.1365(10) 0.3756(9) 0.036(4) Uiso 1 1 d . . .
O2S2 O 0.3478(12) 0.2783(8) 0.3707(8) 0.025(3) Uiso 1 1 d . . .
O3S2 O 0.1783(14) 0.2520(10) 0.4259(9) 0.035(4) Uiso 1 1 d . . .
O4S2 O 0.1523(13) 0.1918(9) 0.2941(8) 0.028(3) Uiso 1 1 d . . .
Mn Mn 0.0388(3) 0.0278(2) 0.1568(2) 0.0343(8) Uani 1 1 d . . .
O1MN O -0.0897(16) 0.0301(11) 0.0712(10) 0.042(4) Uiso 1 1 d . . .
O1M O -0.0640(15) -0.0718(10) 0.1537(9) 0.036(4) Uiso 1 1 d . . .
O2MN O 0.1621(15) 0.0204(10) 0.2487(9) 0.038(4) Uiso 1 1 d . . .
O7M O 0.1161(14) -0.0413(9) 0.0887(8) 0.031(3) Uiso 1 1 d . . .
O15M O 0.1444(14) 0.1261(9) 0.1584(9) 0.032(3) Uiso 1 1 d . . .
O20M O -0.0450(15) 0.0953(10) 0.2208(9) 0.037(4) Uiso 1 1 d . . .
O1T O -0.220(2) -0.2022(15) 0.0863(14) 0.068(7) Uiso 1 1 d . . .
O2T O -0.139(3) -0.221(2) 0.315(2) 0.115(12) Uiso 1 1 d . . .
O3T O -0.092(3) -0.436(2) 0.0848(18) 0.096(10) Uiso 1 1 d . . .
O4T O 0.215(2) -0.3674(16) 0.3353(15) 0.074(7) Uiso 1 1 d . . .
O5T O 0.5134(17) -0.3191(12) 0.2312(11) 0.048(5) Uiso 1 1 d . . .
O6T O 0.209(2) -0.3854(16) -0.0187(14) 0.071(7) Uiso 1 1 d . . .
O7T O 0.1203(18) -0.1475(13) -0.0289(12) 0.052(5) Uiso 1 1 d . . .
O8T O 0.505(2) -0.1125(14) 0.0931(13) 0.060(6) Uiso 1 1 d . . .
O9T O 0.5743(16) -0.0537(11) 0.3371(10) 0.042(4) Uiso 1 1 d . . .
O10T O 0.239(2) -0.1068(15) 0.4594(13) 0.065(6) Uiso 1 1 d . . .
O11T O 0.253(2) 0.0616(14) 0.5250(13) 0.063(6) Uiso 1 1 d . . .
O12T O 0.597(2) 0.1141(17) 0.4117(15) 0.075(7) Uiso 1 1 d . . .
O13T O 0.6122(17) 0.3759(12) 0.5252(11) 0.047(5) Uiso 1 1 d . . .
O14T O 0.562(2) 0.2512(16) 0.2508(14) 0.070(7) Uiso 1 1 d . . .
O15T O 0.1833(16) 0.2650(11) 0.1431(10) 0.042(4) Uiso 1 1 d . . .
O16T O 0.3340(16) 0.4798(11) 0.3462(10) 0.044(4) Uiso 1 1 d . . .
O17T O 0.0335(15) 0.4320(10) 0.4478(9) 0.037(4) Uiso 1 1 d . . .
O18T O 0.3101(17) 0.3258(12) 0.6250(11) 0.047(5) Uiso 1 1 d . . .
O19T O -0.090(2) 0.1495(16) 0.4667(15) 0.073(7) Uiso 1 1 d . . .
O20T O -0.1598(17) 0.2090(12) 0.2566(10) 0.045(5) Uiso 1 1 d . . .
O12 O -0.0748(19) -0.1798(13) 0.2117(12) 0.057(6) Uiso 1 1 d . . .
O13 O -0.0495(18) -0.2788(13) 0.1003(12) 0.052(5) Uiso 1 1 d . . .
O17 O -0.0331(17) -0.1749(12) 0.0413(11) 0.045(5) Uiso 1 1 d . . .
O23 O -0.092(2) -0.3227(17) 0.2023(15) 0.076(8) Uiso 1 1 d . . .
O24 O 0.047(2) -0.2891(15) 0.3164(14) 0.067(7) Uiso 1 1 d . . .
O34 O 0.078(2) -0.3862(14) 0.2045(13) 0.063(6) Uiso 1 1 d . . .
O36 O 0.115(2) -0.3586(14) 0.0966(12) 0.059(6) Uiso 1 1 d . . .
O45 O 0.2965(16) -0.3203(11) 0.2391(10) 0.042(4) Uiso 1 1 d . . .
O56 O 0.3367(19) -0.3426(13) 0.1154(12) 0.056(5) Uiso 1 1 d . . .
O58 O 0.4853(16) -0.2175(11) 0.1622(10) 0.042(4) Uiso 1 1 d . . .
O59 O 0.4335(15) -0.1872(10) 0.2756(9) 0.036(4) Uiso 1 1 d . . .
O67 O 0.1313(19) -0.2524(13) 0.0321(12) 0.055(5) Uiso 1 1 d . . .
O68 O 0.3449(15) -0.2480(11) 0.0489(10) 0.040(4) Uiso 1 1 d . . .
O78 O 0.2796(16) -0.1202(11) 0.0904(10) 0.041(4) Uiso 1 1 d . . .
O89 O 0.4254(16) -0.0847(11) 0.2094(10) 0.044(4) Uiso 1 1 d . . .
O101 O 0.2136(17) -0.0019(12) 0.3888(11) 0.048(5) Uiso 1 1 d . . .
O112 O 0.4092(17) 0.0899(12) 0.4557(10) 0.045(5) Uiso 1 1 d . . .
O118 O 0.3035(17) 0.2004(12) 0.5177(10) 0.045(4) Uiso 1 1 d . . .
O119 O 0.1099(19) 0.1104(13) 0.4351(12) 0.055(5) Uiso 1 1 d . . .
O123 O 0.4917(18) 0.2315(12) 0.4547(11) 0.051(5) Uiso 1 1 d . . .
O124 O 0.462(2) 0.1666(15) 0.3153(13) 0.063(6) Uiso 1 1 d . . .
O134 O 0.5587(17) 0.3111(12) 0.3859(11) 0.048(5) Uiso 1 1 d . . .
O136 O 0.4443(14) 0.4135(10) 0.4352(9) 0.034(4) Uiso 1 1 d . . .
O138 O 0.3858(14) 0.3377(10) 0.5157(9) 0.035(4) Uiso 1 1 d . . .
O145 O 0.3322(14) 0.2225(10) 0.2331(9) 0.034(4) Uiso 1 1 d . . .
O146 O 0.4318(16) 0.3607(11) 0.3046(10) 0.041(4) Uiso 1 1 d . . .
O150 O 0.0297(15) 0.2349(10) 0.2137(9) 0.036(4) Uiso 1 1 d . . .
O156 O 0.2179(15) 0.3315(11) 0.2800(10) 0.038(4) Uiso 1 1 d . . .
O167 O 0.2239(14) 0.3969(10) 0.4106(9) 0.033(4) Uiso 1 1 d . . .
O170 O 0.0324(15) 0.3018(10) 0.3415(9) 0.037(4) Uiso 1 1 d . . .
O178 O 0.1876(13) 0.3715(9) 0.5215(8) 0.030(3) Uiso 1 1 d . . .
O179 O -0.0072(14) 0.2868(10) 0.4543(9) 0.035(4) Uiso 1 1 d . . .
O189 O 0.1161(18) 0.2368(13) 0.5319(11) 0.052(5) Uiso 1 1 d . . .
O190 O -0.0244(16) 0.1626(11) 0.3514(10) 0.041(4) Uiso 1 1 d . . .
O210 O 0.065(2) -0.1418(16) 0.3327(15) 0.074(7) Uiso 1 1 d . . .
O410 O 0.2498(19) -0.2184(13) 0.3430(12) 0.055(5) Uiso 1 1 d . . .
O910 O 0.3925(14) -0.0789(10) 0.3835(9) 0.033(4) Uiso 1 1 d . . .
O912 O 0.4053(15) 0.0239(10) 0.3197(10) 0.038(4) Uiso 1 1 d . . .
K1 K 0.1634(10) 0.5431(5) 0.4070(6) 0.081(3) Uani 1 1 d . . .
K2 K 0.6440(8) 0.5050(6) 0.4570(6) 0.080(3) Uani 1 1 d . . .
K3 K 0.3398(11) 0.0483(6) 0.1857(7) 0.107(4) Uani 1 1 d . . .
K4 K 0.7233(9) 0.2366(6) 0.5210(5) 0.080(3) Uani 1 1 d . . .
K5 K -0.0122(8) -0.0082(5) 0.3099(5) 0.072(2) Uani 1 1 d . . .
K6 K 0.4441(6) 0.6081(4) 0.3362(4) 0.0548(17) Uani 1 1 d . . .
K7 K -0.3350(6) -0.1855(4) 0.3489(3) 0.0534(16) Uani 1 1 d . . .
K8 K 0.4248(9) -0.0176(6) 0.5193(6) 0.047(2) Uiso 0.60 1 d P . .
K9 K -0.0725(15) -0.3293(10) -0.0550(9) 0.067(4) Uiso 0.50 1 d P . .
K10 K -0.088(2) 0.2954(17) 0.1242(15) 0.067(7) Uiso 0.30 1 d P . .
K11 K 0.7550(10) 0.0332(7) 0.4109(6) 0.047(3) Uiso 0.55 1 d P . .
K12 K -0.276(2) -0.0292(15) 0.1167(14) 0.057(6) Uiso 0.30 1 d P . .
K13 K -0.293(3) -0.0644(19) 0.0722(17) 0.060(7) Uiso 0.25 1 d P . .
O1W O -0.059(4) 0.448(3) 0.149(2) 0.055(11) Uiso 0.50 1 d P . .
O2W O 0.584(3) 0.498(2) 0.3249(18) 0.068(9) Uiso 0.75 1 d P . .
O3W O -0.1632(16) -0.1050(11) -0.0269(10) 0.043(4) Uiso 1 1 d . . .
O4W O 0.4721(19) -0.2344(14) 0.4007(12) 0.056(6) Uiso 1 1 d . . .
O5W O 0.405(4) 0.350(3) 0.161(3) 0.064(13) Uiso 0.50 1 d P . .
O6W O 0.145(3) 0.5075(19) 0.6025(17) 0.060(8) Uiso 0.75 1 d P . .
O7W O 0.697(2) -0.3821(17) 0.2337(15) 0.052(7) Uiso 0.75 1 d P . .
O8W O 0.700(3) -0.151(2) 0.2342(19) 0.069(9) Uiso 0.75 1 d P . .
O9W O -0.429(3) -0.2922(17) 0.0428(16) 0.055(7) Uiso 0.75 1 d P . .
O10W O 0.060(4) 0.658(3) 0.422(2) 0.052(10) Uiso 0.50 1 d P . .
O11W O 0.036(4) 0.426(3) 0.285(2) 0.052(10) Uiso 0.50 1 d P . .
O12W O -0.185(4) 0.359(2) 0.295(2) 0.049(10) Uiso 0.50 1 d P . .

loop_
_atom_site_aniso_label
_atom_site_aniso_U_11
_atom_site_aniso_U_22
_atom_site_aniso_U_33
_atom_site_aniso_U_23
_atom_site_aniso_U_13
_atom_site_aniso_U_12
W1 0.0335(5) 0.0431(6) 0.0646(8) 0.0349(6) 0.0023(5) 0.0032(4)
W2 0.0491(7) 0.0930(11) 0.1017(12) 0.0808(10) 0.0409(8) 0.0398(7)
W3 0.0440(7) 0.0388(6) 0.0993(12) 0.0415(7) -0.0106(7) -0.0052(5)
W4 0.0385(6) 0.0465(6) 0.0634(8) 0.0394(6) 0.0153(5) 0.0138(5)
W5 0.0372(5) 0.0285(5) 0.0413(6) 0.0145(4) 0.0099(4) 0.0107(4)
W6 0.0594(7) 0.0318(5) 0.0432(6) 0.0001(5) -0.0055(6) 0.0138(5)
W7 0.0429(5) 0.0292(5) 0.0296(5) 0.0097(4) 0.0019(4) 0.0067(4)
W8 0.0402(5) 0.0438(6) 0.0382(6) 0.0219(5) 0.0138(4) 0.0117(4)
W9 0.0405(6) 0.0477(7) 0.0426(6) 0.0005(5) -0.0017(5) 0.0184(5)
W10 0.1017(13) 0.0746(10) 0.0695(10) 0.0438(9) 0.0422(10) 0.0436(10)
W11 0.1408(16) 0.0628(9) 0.0434(7) 0.0311(7) 0.0376(9) 0.0623(10)
W12 0.0486(7) 0.0606(8) 0.0618(9) 0.0062(7) -0.0021(6) 0.0210(6)
W13 0.0288(5) 0.0385(5) 0.0306(5) 0.0047(4) 0.0034(4) 0.0117(4)
W14 0.0290(5) 0.0537(7) 0.0347(5) 0.0014(5) 0.0100(4) 0.0114(4)
W15 0.0333(5) 0.0345(5) 0.0286(5) 0.0131(4) 0.0043(4) 0.0038(4)
W16 0.0303(5) 0.0345(5) 0.0317(5) 0.0123(4) 0.0100(4) 0.0049(4)
W17 0.0275(4) 0.0321(5) 0.0346(5) 0.0128(4) 0.0107(4) 0.0109(4)
W18 0.0401(5) 0.0409(5) 0.0281(5) 0.0109(4) 0.0100(4) 0.0181(4)
W19 0.0492(6) 0.0393(6) 0.0429(6) 0.0172(5) 0.0189(5) 0.0001(5)
W20 0.0268(4) 0.0318(5) 0.0382(5) 0.0111(4) 0.0049(4) 0.0069(4)
Si1 0.032(3) 0.032(3) 0.032(3) 0.014(3) 0.008(3) 0.007(3)
Si2 0.026(3) 0.030(3) 0.022(3) 0.007(2) 0.007(2) 0.009(2)
Mn 0.040(2) 0.0303(18) 0.0331(19) 0.0130(15) 0.0038(16) 0.0080(15)
K1 0.121(8) 0.056(5) 0.106(7) 0.044(5) 0.075(7) 0.041(5)
K2 0.064(5) 0.072(6) 0.101(7) 0.026(5) 0.024(5) 0.007(4)
K3 0.098(8) 0.066(6) 0.130(11) 0.012(6) -0.003(7) 0.016(6)
K4 0.086(6) 0.074(6) 0.075(6) 0.026(5) 0.001(5) 0.026(5)
K5 0.085(6) 0.069(5) 0.073(6) 0.026(4) 0.029(5) 0.027(5)
K6 0.054(4) 0.041(3) 0.070(5) 0.021(3) 0.015(3) 0.009(3)
K7 0.062(4) 0.064(4) 0.039(3) 0.018(3) 0.012(3) 0.028(3)

loop_
_atom_type_symbol
_atom_type_description
_atom_type_scat_dispersion_real
_atom_type_scat_dispersion_imag
_atom_type_scat_source
O O 0.0106 0.0060 'International Tables Vol C Tables 4.2.6.8 and 6.1.1.4'
Si Si 0.0817 0.0704 'International Tables Vol C Tables 4.2.6.8 and 6.1.1.4'
K K 0.2009 0.2494 'International Tables Vol C Tables 4.2.6.8 and 6.1.1.4'
Mn Mn 0.3368 0.7283 'International Tables Vol C Tables 4.2.6.8 and 6.1.1.4'
W W -0.8490 6.8722 'International Tables Vol C Tables 4.2.6.8 and 6.1.1.4'
H H 0.0000 0.0000 'International Tables Vol C Tables 4.2.6.8 and 6.1.1.4'

loop_
_geom_angle_atom_site_label_1
_geom_angle_atom_site_label_2
_geom_angle_atom_site_label_3
_geom_angle
_geom_angle_site_symmetry_1
_geom_angle_site_symmetry_3
_geom_angle_publ_flag
O1T W1 O1M 104.0(11) . . ?
O1T W1 O12 100.9(11) . . ?
O1M W1 O12 94.3(9) . . ?
O1T W1 O17 95.8(11) . . ?
O1M W1 O17 94.4(8) . . ?
O12 W1 O17 158.7(9) . . ?
O1T W1 O13 92.4(11) . . ?
O1M W1 O13 163.6(8) . . ?
O12 W1 O13 83.8(10) . . ?
O17 W1 O13 82.3(9) . . ?
O1T W1 O1S1 165.5(10) . . ?
O1M W1 O1S1 86.2(7) . . ?
O12 W1 O1S1 88.4(8) . . ?
O17 W1 O1S1 72.8(7) . . ?
O13 W1 O1S1 77.5(7) . . ?
O1T W1 K13 50.1(10) . . ?
O1M W1 K13 55.6(8) . . ?
O12 W1 K13 113.7(9) . . ?
O17 W1 K13 87.2(8) . . ?
O13 W1 K13 139.7(8) . . ?
O1S1 W1 K13 135.6(6) . . ?
O1T W1 K12 59.0(10) . . ?
O1M W1 K12 45.0(7) . . ?
O12 W1 K12 102.7(8) . . ?
O17 W1 K12 97.2(7) . . ?
O13 W1 K12 151.3(7) . . ?
O1S1 W1 K12 130.1(6) . . ?
K13 W1 K12 14.2(6) . . ?
O1T W1 K5 114.1(9) . . ?
O1M W1 K5 45.1(6) . . ?
O12 W1 K5 49.7(7) . . ?
O17 W1 K5 133.0(6) . . ?
O13 W1 K5 128.6(6) . . ?
O1S1 W1 K5 80.4(5) . . ?
K13 W1 K5 85.9(5) . . ?
K12 W1 K5 71.7(4) . . ?
O1T W1 K9 78.6(9) . . ?
O1M W1 K9 134.5(6) . . ?
O12 W1 K9 130.4(8) . . ?
O17 W1 K9 40.9(6) . . ?
O13 W1 K9 47.1(7) . . ?
O1S1 W1 K9 86.9(5) . . ?
K13 W1 K9 103.5(6) . . ?
K12 W1 K9 117.5(5) . . ?
K5 W1 K9 167.3(3) . . ?
O2T W2 O210 99.8(17) . . ?
O2T W2 O12 102.4(16) . . ?
O210 W2 O12 90.6(11) . . ?
O2T W2 O24 102.4(16) . . ?
O210 W2 O24 90.3(12) . . ?
O12 W2 O24 154.7(11) . . ?
O2T W2 O23 102.2(17) . . ?
O210 W2 O23 158.0(13) . . ?
O12 W2 O23 86.3(11) . . ?
O24 W2 O23 83.5(12) . . ?
O2T W2 O2S1 176.5(15) . . ?
O210 W2 O2S1 82.8(10) . . ?
O12 W2 O2S1 79.9(9) . . ?
O24 W2 O2S1 75.1(9) . . ?
O23 W2 O2S1 75.2(10) . . ?
O2T W2 K5 85.7(14) . . ?
O210 W2 K5 44.7(9) . . ?
O12 W2 K5 52.6(7) . . ?
O24 W2 K5 134.9(8) . . ?
O23 W2 K5 138.8(9) . . ?
O2S1 W2 K5 97.8(5) . . ?
O3T W3 O13 106.3(14) . . ?
O3T W3 O36 99.2(14) . . ?
O13 W3 O36 92.9(10) . . ?
O3T W3 O23 98.2(15) . . ?
O13 W3 O23 90.4(11) . . ?
O36 W3 O23 160.6(11) . . ?
O3T W3 O34 99.3(14) . . ?
O13 W3 O34 154.1(10) . . ?
O36 W3 O34 86.1(11) . . ?
O23 W3 O34 82.7(12) . . ?
O3T W3 O2S1 169.9(13) . . ?
O13 W3 O2S1 82.7(8) . . ?
O36 W3 O2S1 84.6(9) . . ?
O23 W3 O2S1 76.8(10) . . ?
O34 W3 O2S1 71.4(9) . . ?
O4T W4 O410 100.0(12) . . ?
O4T W4 O45 99.7(11) . . ?
O410 W4 O45 90.8(9) . . ?
O4T W4 O34 103.7(12) . . ?
O410 W4 O34 155.8(10) . . ?
O45 W4 O34 90.1(10) . . ?
O4T W4 O24 96.2(12) . . ?
O410 W4 O24 85.7(11) . . ?
O45 W4 O24 164.1(10) . . ?
O34 W4 O24 86.8(11) . . ?
O4T W4 O2S1 173.1(11) . . ?
O410 W4 O2S1 82.4(9) . . ?
O45 W4 O2S1 86.7(8) . . ?
O34 W4 O2S1 73.5(9) . . ?
O24 W4 O2S1 77.4(9) . . ?
O4T W4 K4 54.8(10) . 2_656 ?
O410 W4 K4 49.1(7) . 2_656 ?
O45 W4 K4 114.2(6) . 2_656 ?
O34 W4 K4 148.6(8) . 2_656 ?
O24 W4 K4 74.8(8) . 2_656 ?
O2S1 W4 K4 124.9(5) . 2_656 ?
O4T W4 K6 45.7(9) . 1_545 ?
O410 W4 K6 89.3(7) . 1_545 ?
O45 W4 K6 55.4(6) . 1_545 ?
O34 W4 K6 110.8(8) . 1_545 ?
O24 W4 K6 140.0(8) . 1_545 ?
O2S1 W4 K6 141.1(5) . 1_545 ?
K4 W4 K6 72.16(19) 2_656 1_545 ?
O5T W5 O59 102.0(9) . . ?
O5T W5 O45 99.1(9) . . ?
O59 W5 O45 91.6(8) . . ?
O5T W5 O56 103.8(10) . . ?
O59 W5 O56 153.4(9) . . ?
O45 W5 O56 90.7(9) . . ?
O5T W5 O58 97.7(9) . . ?
O59 W5 O58 84.9(8) . . ?
O45 W5 O58 163.3(8) . . ?
O56 W5 O58 85.3(9) . . ?
O5T W5 O3S1 173.3(8) . . ?
O59 W5 O3S1 81.0(7) . . ?
O45 W5 O3S1 86.8(7) . . ?
O56 W5 O3S1 72.6(8) . . ?
O58 W5 O3S1 76.5(7) . . ?
O5T W5 K7 52.4(7) . 1_655 ?
O59 W5 K7 51.0(6) . 1_655 ?
O45 W5 K7 108.6(6) . 1_655 ?
O56 W5 K7 150.6(7) . 1_655 ?
O58 W5 K7 81.7(6) . 1_655 ?
O3S1 W5 K7 128.7(4) . 1_655 ?
O5T W5 K6 48.7(7) . 1_545 ?
O59 W5 K6 90.6(6) . 1_545 ?
O45 W5 K6 51.9(6) . 1_545 ?
O56 W5 K6 111.4(7) . 1_545 ?
O58 W5 K6 144.3(6) . 1_545 ?
O3S1 W5 K6 137.8(4) . 1_545 ?
K7 W5 K6 68.24(16) 1_655 1_545 ?
O6T W6 O67 102.9(12) . . ?
O6T W6 O68 96.7(11) . . ?
O67 W6 O68 88.4(9) . . ?
O6T W6 O56 99.8(12) . . ?
O67 W6 O56 156.9(10) . . ?
O68 W6 O56 84.4(9) . . ?
O6T W6 O36 101.8(12) . . ?
O67 W6 O36 93.0(10) . . ?
O68 W6 O36 160.7(9) . . ?
O56 W6 O36 86.8(10) . . ?
O6T W6 O3S1 169.3(10) . . ?
O67 W6 O3S1 85.6(8) . . ?
O68 W6 O3S1 76.8(7) . . ?
O56 W6 O3S1 71.4(8) . . ?
O36 W6 O3S1 84.1(8) . . ?
O6T W6 K9 73.5(9) . . ?
O67 W6 K9 40.1(8) . . ?
O68 W6 K9 118.2(6) . . ?
O56 W6 K9 156.7(7) . . ?
O36 W6 K9 73.2(7) . . ?
O3S1 W6 K9 117.0(5) . . ?
O6T W6 K10 57.7(10) . 2 ?
O67 W6 K10 47.4(9) . 2 ?
O68 W6 K10 80.9(7) . 2 ?
O56 W6 K10 151.0(8) . 2 ?
O36 W6 K10 114.0(8) . 2 ?
O3S1 W6 K10 128.2(6) . 2 ?
K9 W6 K10 41.7(5) . 2 ?
O7T W7 O7M 102.5(9) . . ?
O7T W7 O78 99.4(9) . . ?
O7M W7 O78 93.5(8) . . ?
O7T W7 O17 97.3(10) . . ?
O7M W7 O17 95.7(8) . . ?
O78 W7 O17 158.8(8) . . ?
O7T W7 O67 88.3(10) . . ?
O7M W7 O67 169.2(8) . . ?
O78 W7 O67 84.5(8) . . ?
O17 W7 O67 82.9(9) . . ?
O7T W7 O1S1 166.8(9) . . ?
O7M W7 O1S1 88.9(7) . . ?
O78 W7 O1S1 86.3(7) . . ?
O17 W7 O1S1 74.8(8) . . ?
O67 W7 O1S1 80.4(8) . . ?
O7T W7 K9 73.2(8) . . ?
O7M W7 K9 139.5(6) . . ?
O78 W7 K9 127.0(6) . . ?
O17 W7 K9 47.0(7) . . ?
O67 W7 K9 43.8(7) . . ?
O1S1 W7 K9 93.8(5) . . ?
O7T W7 K10 38.5(9) . 2 ?
O7M W7 K10 140.0(7) . 2 ?
O78 W7 K10 100.8(7) . 2 ?
O17 W7 K10 84.3(8) . 2 ?
O67 W7 K10 50.7(8) . 2 ?
O1S1 W7 K10 128.9(6) . 2 ?
K9 W7 K10 42.3(5) . 2 ?
O7T W7 K3 112.6(8) . . ?
O7M W7 K3 45.7(6) . . ?
O78 W7 K3 48.5(6) . . ?
O17 W7 K3 134.1(7) . . ?
O67 W7 K3 129.8(6) . . ?
O1S1 W7 K3 80.1(5) . . ?
K9 W7 K3 172.4(3) . . ?
K10 W7 K3 140.2(5) 2 . ?
O8T W8 O89 102.5(10) . . ?
O8T W8 O78 102.4(10) . . ?
O89 W8 O78 91.5(9) . . ?
O8T W8 O58 102.0(10) . . ?
O89 W8 O58 89.6(9) . . ?
O78 W8 O58 154.7(8) . . ?
O8T W8 O68 101.4(10) . . ?
O89 W8 O68 155.9(8) . . ?
O78 W8 O68 85.6(8) . . ?
O58 W8 O68 83.2(8) . . ?
O8T W8 O3S1 175.5(9) . . ?
O89 W8 O3S1 81.0(7) . . ?
O78 W8 O3S1 80.2(7) . . ?
O58 W8 O3S1 75.0(7) . . ?
O68 W8 O3S1 75.0(7) . . ?
O8T W8 K3 84.8(9) . . ?
O89 W8 K3 48.0(7) . . ?
O78 W8 K3 52.3(6) . . ?
O58 W8 K3 137.1(6) . . ?
O68 W8 K3 137.5(6) . . ?
O3S1 W8 K3 99.7(5) . . ?
O9T W9 O910 98.1(8) . . ?
O9T W9 O912 98.3(9) . . ?
O910 W9 O912 91.9(8) . . ?
O9T W9 O89 99.5(9) . . ?
O910 W9 O89 162.3(8) . . ?
O912 W9 O89 87.5(8) . . ?
O9T W9 O59 91.9(8) . . ?
O910 W9 O59 91.7(7) . . ?
O912 W9 O59 168.6(8) . . ?
O89 W9 O59 85.8(8) . . ?
O9T W9 O4S1 174.8(8) . . ?
O910 W9 O4S1 79.1(7) . . ?
O912 W9 O4S1 86.2(7) . . ?
O89 W9 O4S1 83.2(7) . . ?
O59 W9 O4S1 83.8(7) . . ?
O9T W9 W10 131.3(7) . . ?
O910 W9 W10 33.2(5) . . ?
O912 W9 W10 87.2(6) . . ?
O89 W9 W10 129.2(6) . . ?
O59 W9 W10 89.9(5) . . ?
O4S1 W9 W10 46.0(5) . . ?
O9T W9 K8 54.2(7) . 2_656 ?
O910 W9 K8 49.3(6) . 2_656 ?
O912 W9 K8 78.4(6) . 2_656 ?
O89 W9 K8 147.0(6) . 2_656 ?
O59 W9 K8 112.0(5) . 2_656 ?
O4S1 W9 K8 124.8(5) . 2_656 ?
W10 W9 K8 80.21(18) . 2_656 ?
O9T W9 K7 44.0(7) . 1_655 ?
O910 W9 K7 87.6(5) . 1_655 ?
O912 W9 K7 141.5(6) . 1_655 ?
O89 W9 K7 103.9(6) . 1_655 ?
O59 W9 K7 49.5(5) . 1_655 ?
O4S1 W9 K7 131.1(5) . 1_655 ?
W10 W9 K7 111.20(12) . 1_655 ?
K8 W9 K7 72.3(2) 2_656 1_655 ?
O9T W9 K3 109.8(7) . . ?
O910 W9 K3 129.5(6) . . ?
O912 W9 K3 44.2(6) . . ?
O89 W9 K3 44.3(6) . . ?
O59 W9 K3 127.1(5) . . ?
O4S1 W9 K3 75.2(5) . . ?
W10 W9 K3 107.4(2) . . ?
K8 W9 K3 120.0(2) 2_656 . ?
K7 W9 K3 141.1(2) 1_655 . ?
O10T W10 O910 99.1(10) . . ?
O10T W10 O101 98.5(10) . . ?
O910 W10 O101 95.3(8) . . ?
O10T W10 O410 89.2(10) . . ?
O910 W10 O410 88.0(8) . . ?
O101 W10 O410 171.0(9) . . ?
O10T W10 O210 97.3(11) . . ?
O910 W10 O210 162.6(10) . . ?
O101 W10 O210 88.2(10) . . ?
O410 W10 O210 86.2(10) . . ?
O10T W10 O4S1 171.0(9) . . ?
O910 W10 O4S1 76.6(7) . . ?
O101 W10 O4S1 89.9(8) . . ?
O410 W10 O4S1 82.8(8) . . ?
O210 W10 O4S1 86.4(9) . . ?
O10T W10 W9 131.1(8) . . ?
O910 W10 W9 32.2(5) . . ?
O101 W10 W9 91.7(6) . . ?
O410 W10 W9 86.7(6) . . ?
O210 W10 W9 130.9(8) . . ?
O4S1 W10 W9 44.5(4) . . ?
O10T W10 K8 49.7(8) . . ?
O910 W10 K8 54.9(6) . . ?
O101 W10 K8 81.4(7) . . ?
O410 W10 K8 107.3(7) . . ?
O210 W10 K8 142.5(8) . . ?
O4S1 W10 K8 129.1(5) . . ?
W9 W10 K8 85.6(2) . . ?
O10T W10 K4 39.0(8) . 2_656 ?
O910 W10 K4 91.7(5) . 2_656 ?
O101 W10 K4 137.5(7) . 2_656 ?
O410 W10 K4 50.5(7) . 2_656 ?
O210 W10 K4 97.2(8) . 2_656 ?
O4S1 W10 K4 132.4(5) . 2_656 ?
W9 W10 K4 114.57(17) . 2_656 ?
K8 W10 K4 68.9(2) . 2_656 ?
O10T W10 K5 110.9(8) . . ?
O910 W10 K5 131.5(5) . . ?
O101 W10 K5 44.5(7) . . ?
O410 W10 K5 128.1(7) . . ?
O210 W10 K5 45.5(8) . . ?
O4S1 W10 K5 77.5(5) . . ?
W9 W10 K5 109.62(14) . . ?
K8 W10 K5 122.4(2) . . ?
K4 W10 K5 135.2(2) 2_656 . ?
O11T W11 O101 97.5(11) . . ?
O11T W11 O112 99.8(11) . . ?
O101 W11 O112 91.8(9) . . ?
O11T W11 O119 98.8(11) . . ?
O101 W11 O119 88.3(10) . . ?
O112 W11 O119 161.2(9) . . ?
O11T W11 O118 90.9(10) . . ?
O101 W11 O118 170.9(9) . . ?
O112 W11 O118 90.3(9) . . ?
O119 W11 O118 87.0(9) . . ?
O11T W11 O1S2 175.9(10) . . ?
O101 W11 O1S2 85.8(8) . . ?
O112 W11 O1S2 77.6(8) . . ?
O119 W11 O1S2 83.7(8) . . ?
O118 W11 O1S2 85.9(8) . . ?
O11T W11 W12 132.4(8) . . ?
O101 W11 W12 87.5(7) . . ?
O112 W11 W12 32.6(6) . . ?
O119 W11 W12 128.7(7) . . ?
O118 W11 W12 89.4(6) . . ?
O1S2 W11 W12 45.0(5) . . ?
O11T W11 K8 52.4(9) . . ?
O101 W11 K8 77.8(7) . . ?
O112 W11 K8 52.8(7) . . ?
O119 W11 K8 144.8(7) . . ?
O118 W11 K8 110.4(6) . . ?
O1S2 W11 K8 126.5(5) . . ?
W12 W11 K8 83.28(19) . . ?
O11T W11 K7 44.2(9) . 2_556 ?
O101 W11 K7 141.5(7) . 2_556 ?
O112 W11 K7 91.8(7) . 2_556 ?
O119 W11 K7 99.8(7) . 2_556 ?
O118 W11 K7 47.2(6) . 2_556 ?
O1S2 W11 K7 132.2(5) . 2_556 ?
W12 W11 K7 114.39(14) . 2_556 ?
K8 W11 K7 74.1(2) . 2_556 ?
O11T W11 K5 108.7(9) . . ?
O101 W11 K5 45.1(7) . . ?
O112 W11 K5 129.8(7) . . ?
O119 W11 K5 44.2(7) . . ?
O118 W11 K5 128.5(6) . . ?
O1S2 W11 K5 75.3(5) . . ?
W12 W11 K5 107.84(14) . . ?
K8 W11 K5 119.5(2) . . ?
K7 W11 K5 137.05(19) 2_556 . ?
O12T W12 O112 97.7(11) . . ?
O12T W12 O912 97.5(11) . . ?
O112 W12 O912 96.0(9) . . ?
O12T W12 O124 98.3(12) . . ?
O112 W12 O124 162.9(10) . . ?
O912 W12 O124 87.9(9) . . ?
O12T W12 O123 89.3(11) . . ?
O112 W12 O123 88.8(9) . . ?
O912 W12 O123 171.0(8) . . ?
O124 W12 O123 85.3(10) . . ?
O12T W12 O1S2 172.2(11) . . ?
O112 W12 O1S2 77.4(8) . . ?
O912 W12 O1S2 89.1(7) . . ?
O124 W12 O1S2 86.1(9) . . ?
O123 W12 O1S2 84.6(8) . . ?
O12T W12 W11 130.7(9) . . ?
O112 W12 W11 33.1(6) . . ?
O912 W12 W11 92.3(6) . . ?
O124 W12 W11 130.4(7) . . ?
O123 W12 W11 87.6(6) . . ?
O1S2 W12 W11 44.3(5) . . ?
O12T W12 K8 50.9(10) . 2_656 ?
O112 W12 K8 50.9(7) . 2_656 ?
O912 W12 K8 83.5(6) . 2_656 ?
O124 W12 K8 146.1(8) . 2_656 ?
O123 W12 K8 105.3(6) . 2_656 ?
O1S2 W12 K8 126.3(5) . 2_656 ?
W11 W12 K8 82.8(2) . 2_656 ?
O12T W12 K4 41.1(10) . . ?
O112 W12 K4 88.5(7) . . ?
O912 W12 K4 138.4(6) . . ?
O124 W12 K4 99.5(7) . . ?
O123 W12 K4 48.9(6) . . ?
O1S2 W12 K4 131.9(5) . . ?
W11 W12 K4 111.99(18) . . ?
K8 W12 K4 67.6(2) 2_656 . ?
O12T W12 K3 110.8(10) . . ?
O112 W12 K3 132.7(7) . . ?
O912 W12 K3 44.9(6) . . ?
O124 W12 K3 44.7(8) . . ?
O123 W12 K3 127.0(6) . . ?
O1S2 W12 K3 76.8(5) . . ?
W11 W12 K3 110.0(2) . . ?
K8 W12 K3 125.8(3) 2_656 . ?
K4 W12 K3 137.4(3) . . ?
O13T W13 O123 102.3(10) . . ?
O13T W13 O138 100.3(9) . . ?
O123 W13 O138 92.4(9) . . ?
O13T W13 O134 97.9(9) . . ?
O123 W13 O134 86.6(9) . . ?
O138 W13 O134 161.6(8) . . ?
O13T W13 O136 102.2(9) . . ?
O123 W13 O136 154.9(9) . . ?
O138 W13 O136 88.3(7) . . ?
O134 W13 O136 84.9(8) . . ?
O13T W13 O2S2 171.3(8) . . ?
O123 W13 O2S2 82.4(8) . . ?
O138 W13 O2S2 86.8(7) . . ?
O134 W13 O2S2 74.9(7) . . ?
O136 W13 O2S2 72.7(6) . . ?
O13T W13 K2 61.9(7) . . ?
O123 W13 K2 147.0(7) . . ?
O138 W13 K2 118.0(6) . . ?
O134 W13 K2 68.7(6) . . ?
O136 W13 K2 47.4(5) . . ?
O2S2 W13 K2 110.3(4) . . ?
O13T W13 K4 54.7(7) . . ?
O123 W13 K4 50.0(7) . . ?
O138 W13 K4 113.0(6) . . ?
O134 W13 K4 80.2(6) . . ?
O136 W13 K4 149.8(5) . . ?
O2S2 W13 K4 127.2(4) . . ?
K2 W13 K4 102.4(2) . . ?
O13T W13 K2 87.7(7) . 2_666 ?
O123 W13 K2 140.4(7) . 2_666 ?
O138 W13 K2 48.0(5) . 2_666 ?
O134 W13 K2 130.4(6) . 2_666 ?
O136 W13 K2 46.1(5) . 2_666 ?
O2S2 W13 K2 93.4(4) . 2_666 ?
K2 W13 K2 71.2(2) . 2_666 ?
K4 W13 K2 136.9(2) . 2_666 ?
O13T W13 K6 48.1(7) . 2_666 ?
O123 W13 K6 91.8(7) . 2_666 ?
O138 W13 K6 53.7(5) . 2_666 ?
O134 W13 K6 144.7(6) . 2_666 ?
O136 W13 K6 108.6(5) . 2_666 ?
O2S2 W13 K6 139.8(4) . 2_666 ?
K2 W13 K6 96.2(2) . 2_666 ?
K4 W13 K6 72.1(2) . 2_666 ?
K2 W13 K6 66.5(2) 2_666 2_666 ?
O14T W14 O145 102.8(11) . . ?
O14T W14 O134 101.9(11) . . ?
O145 W14 O134 154.5(8) . . ?
O14T W14 O124 99.9(12) . . ?
O145 W14 O124 91.5(9) . . ?
O134 W14 O124 90.4(10) . . ?
O14T W14 O146 103.4(11) . . ?
O145 W14 O146 84.3(8) . . ?
O134 W14 O146 83.9(9) . . ?
O124 W14 O146 156.7(10) . . ?
O14T W14 O2S2 175.7(10) . . ?
O145 W14 O2S2 81.1(7) . . ?
O134 W14 O2S2 74.1(7) . . ?
O124 W14 O2S2 81.8(9) . . ?
O146 W14 O2S2 74.9(7) . . ?
O14T W14 K3 84.7(10) . . ?
O145 W14 K3 52.4(6) . . ?
O134 W14 K3 136.9(7) . . ?
O124 W14 K3 46.7(8) . . ?
O146 W14 K3 136.5(6) . . ?
O2S2 W14 K3 99.3(4) . . ?
O15T W15 O15M 102.5(9) . . ?
O15T W15 O150 98.7(8) . . ?
O15M W15 O150 96.7(8) . . ?
O15T W15 O145 98.7(8) . . ?
O15M W15 O145 92.4(8) . . ?
O150 W15 O145 158.2(8) . . ?
O15T W15 O156 90.8(8) . . ?
O15M W15 O156 166.6(7) . . ?
O150 W15 O156 82.4(7) . . ?
O145 W15 O156 84.2(7) . . ?
O15T W15 O4S2 168.2(8) . . ?
O15M W15 O4S2 86.8(7) . . ?
O150 W15 O4S2 72.9(7) . . ?
O145 W15 O4S2 87.9(7) . . ?
O156 W15 O4S2 80.1(7) . . ?
O15T W15 K10 60.0(8) . . ?
O15M W15 K10 101.6(7) . . ?
O150 W15 K10 38.8(7) . . ?
O145 W15 K10 156.4(7) . . ?
O156 W15 K10 86.1(7) . . ?
O4S2 W15 K10 111.5(6) . . ?
O15T W15 K3 112.5(7) . . ?
O15M W15 K3 44.2(6) . . ?
O150 W15 K3 133.1(6) . . ?
O145 W15 K3 49.0(5) . . ?
O156 W15 K3 128.9(5) . . ?
O4S2 W15 K3 79.2(5) . . ?
K10 W15 K3 144.9(5) . . ?
O16T W16 O156 103.4(9) . . ?
O16T W16 O146 96.9(9) . . ?
O156 W16 O146 88.2(8) . . ?
O16T W16 O167 99.6(8) . . ?
O156 W16 O167 90.5(8) . . ?
O146 W16 O167 163.3(8) . . ?
O16T W16 O136 100.7(8) . . ?
O156 W16 O136 155.8(8) . . ?
O146 W16 O136 87.1(8) . . ?
O167 W16 O136 87.3(7) . . ?
O16T W16 O2S2 171.1(8) . . ?
O156 W16 O2S2 83.7(7) . . ?
O146 W16 O2S2 77.7(7) . . ?
O167 W16 O2S2 85.6(6) . . ?
O136 W16 O2S2 72.1(6) . . ?
O16T W16 K1 48.4(7) . . ?
O156 W16 K1 95.1(6) . . ?
O146 W16 K1 144.9(6) . . ?
O167 W16 K1 51.8(5) . . ?
O136 W16 K1 102.4(6) . . ?
O2S2 W16 K1 137.4(4) . . ?
O16T W16 K2 85.5(7) . 2_666 ?
O156 W16 K2 137.9(6) . 2_666 ?
O146 W16 K2 132.1(6) . 2_666 ?
O167 W16 K2 47.5(5) . 2_666 ?
O136 W16 K2 46.0(5) . 2_666 ?
O2S2 W16 K2 92.8(4) . 2_666 ?
K1 W16 K2 60.3(2) . 2_666 ?
O16T W16 K2 75.3(7) . . ?
O156 W16 K2 155.6(6) . . ?
O146 W16 K2 68.1(6) . . ?
O167 W16 K2 113.8(5) . . ?
O136 W16 K2 34.2(5) . . ?
O2S2 W16 K2 95.9(4) . . ?
K1 W16 K2 101.3(2) . . ?
K2 W16 K2 66.4(2) 2_666 . ?
O17T W17 O170 103.7(8) . . ?
O17T W17 O167 98.9(8) . . ?
O170 W17 O167 91.6(8) . . ?
O17T W17 O179 98.6(8) . . ?
O170 W17 O179 88.9(8) . . ?
O167 W17 O179 161.8(7) . . ?
O17T W17 O178 100.1(8) . . ?
O170 W17 O178 156.1(7) . . ?
O167 W17 O178 87.5(7) . . ?
O179 W17 O178 84.7(7) . . ?
O17T W17 O3S2 171.1(8) . . ?
O170 W17 O3S2 83.8(7) . . ?
O167 W17 O3S2 85.6(7) . . ?
O179 W17 O3S2 76.3(7) . . ?
O178 W17 O3S2 72.3(7) . . ?
O17T W17 K1 48.7(6) . . ?
O170 W17 K1 95.1(6) . . ?
O167 W17 K1 51.0(5) . . ?
O179 W17 K1 147.1(5) . . ?
O178 W17 K1 102.7(5) . . ?
O3S2 W17 K1 136.6(5) . . ?
O17T W17 K2 84.2(6) . 2_666 ?
O170 W17 K2 139.9(6) . 2_666 ?
O167 W17 K2 48.3(6) . 2_666 ?
O179 W17 K2 129.3(6) . 2_666 ?
O178 W17 K2 45.6(5) . 2_666 ?
O3S2 W17 K2 93.3(5) . 2_666 ?
K1 W17 K2 60.5(3) . 2_666 ?
O18T W18 O118 100.8(10) . . ?
O18T W18 O138 99.6(9) . . ?
O118 W18 O138 91.3(8) . . ?
O18T W18 O178 104.6(9) . . ?
O118 W18 O178 154.4(8) . . ?
O138 W18 O178 88.0(7) . . ?
O18T W18 O189 99.9(10) . . ?
O118 W18 O189 84.9(9) . . ?
O138 W18 O189 160.5(9) . . ?
O178 W18 O189 87.4(8) . . ?
O18T W18 O3S2 174.1(8) . . ?
O118 W18 O3S2 82.1(8) . . ?
O138 W18 O3S2 85.4(7) . . ?
O178 W18 O3S2 72.3(7) . . ?
O189 W18 O3S2 75.1(8) . . ?
O18T W18 K7 51.4(7) . 2_556 ?
O118 W18 K7 52.5(6) . 2_556 ?
O138 W18 K7 113.3(5) . 2_556 ?
O178 W18 K7 148.8(5) . 2_556 ?
O189 W18 K7 79.2(7) . 2_556 ?
O3S2 W18 K7 129.3(4) . 2_556 ?
O18T W18 K2 88.2(7) . 2_666 ?
O118 W18 K2 140.3(6) . 2_666 ?
O138 W18 K2 49.0(6) . 2_666 ?
O178 W18 K2 45.2(5) . 2_666 ?
O189 W18 K2 132.0(7) . 2_666 ?
O3S2 W18 K2 92.8(5) . 2_666 ?
K7 W18 K2 135.7(2) 2_556 2_666 ?
O18T W18 K6 46.0(7) . 2_666 ?
O118 W18 K6 91.5(6) . 2_666 ?
O138 W18 K6 54.7(5) . 2_666 ?
O178 W18 K6 108.7(5) . 2_666 ?
O189 W18 K6 144.3(7) . 2_666 ?
O3S2 W18 K6 139.5(5) . 2_666 ?
K7 W18 K6 70.68(17) 2_556 2_666 ?
K2 W18 K6 67.30(19) 2_666 2_666 ?
O19T W19 O189 101.2(12) . . ?
O19T W19 O119 103.8(12) . . ?
O189 W19 O119 89.1(10) . . ?
O19T W19 O190 102.1(11) . . ?
O189 W19 O190 156.1(9) . . ?
O119 W19 O190 90.3(9) . . ?
O19T W19 O179 100.1(11) . . ?
O189 W19 O179 84.1(9) . . ?
O119 W19 O179 156.0(9) . . ?
O190 W19 O179 86.9(8) . . ?
O19T W19 O3S2 174.6(11) . . ?
O189 W19 O3S2 76.3(8) . . ?
O119 W19 O3S2 81.0(8) . . ?
O190 W19 O3S2 80.0(7) . . ?
O179 W19 O3S2 75.0(7) . . ?
O19T W19 K5 85.9(10) . . ?
O189 W19 K5 134.9(7) . . ?
O119 W19 K5 46.5(7) . . ?
O190 W19 K5 52.4(6) . . ?
O179 W19 K5 139.0(6) . . ?
O3S2 W19 K5 99.3(5) . . ?
O19T W19 K11 26.2(10) . 1_455 ?
O189 W19 K11 123.6(7) . 1_455 ?
O119 W19 K11 89.7(7) . 1_455 ?
O190 W19 K11 80.3(6) . 1_455 ?
O179 W19 K11 113.3(6) . 1_455 ?
O3S2 W19 K11 158.1(5) . 1_455 ?
K5 W19 K11 60.8(2) . 1_455 ?
O20T W20 O20M 102.8(9) . . ?
O20T W20 O190 100.9(9) . . ?
O20M W20 O190 92.5(8) . . ?
O20T W20 O150 97.5(9) . . ?
O20M W20 O150 96.7(8) . . ?
O190 W20 O150 157.0(8) . . ?
O20T W20 O170 90.2(8) . . ?
O20M W20 O170 167.0(8) . . ?
O190 W20 O170 84.9(8) . . ?
O150 W20 O170 81.3(7) . . ?
O20T W20 O4S2 167.3(8) . . ?
O20M W20 O4S2 87.4(7) . . ?
O190 W20 O4S2 85.9(7) . . ?
O150 W20 O4S2 73.5(7) . . ?
O170 W20 O4S2 79.7(6) . . ?
O20T W20 K5 114.3(7) . . ?
O20M W20 K5 46.2(6) . . ?
O190 W20 K5 47.1(6) . . ?
O150 W20 K5 134.2(6) . . ?
O170 W20 K5 127.9(5) . . ?
O4S2 W20 K5 78.2(4) . . ?
O4S1 Si1 O1S1 111.4(9) . . ?
O4S1 Si1 O3S1 108.9(9) . . ?
O1S1 Si1 O3S1 107.9(9) . . ?
O4S1 Si1 O2S1 110.0(10) . . ?
O1S1 Si1 O2S1 109.6(10) . . ?
O3S1 Si1 O2S1 109.0(10) . . ?
Si1 O1S1 W7 130.2(10) . . ?
Si1 O1S1 W1 127.6(9) . . ?
W7 O1S1 W1 95.4(6) . . ?
Si1 O2S1 W4 125.4(10) . . ?
Si1 O2S1 W3 121.2(10) . . ?
W4 O2S1 W3 94.8(7) . . ?
Si1 O2S1 W2 126.0(11) . . ?
W4 O2S1 W2 90.3(7) . . ?
W3 O2S1 W2 89.2(7) . . ?
Si1 O3S1 W5 124.6(9) . . ?
Si1 O3S1 W6 122.8(9) . . ?
W5 O3S1 W6 94.7(6) . . ?
Si1 O3S1 W8 124.3(9) . . ?
W5 O3S1 W8 90.8(6) . . ?
W6 O3S1 W8 90.2(6) . . ?
Si1 O4S1 W9 127.3(10) . . ?
Si1 O4S1 W10 126.0(10) . . ?
W9 O4S1 W10 89.5(6) . . ?
O4S2 Si2 O3S2 108.4(9) . . ?
O4S2 Si2 O1S2 109.4(9) . . ?
O3S2 Si2 O1S2 110.6(9) . . ?
O4S2 Si2 O2S2 109.4(8) . . ?
O3S2 Si2 O2S2 108.4(9) . . ?
O1S2 Si2 O2S2 110.6(9) . . ?
Si2 O1S2 W11 125.2(10) . . ?
Si2 O1S2 W12 124.6(10) . . ?
W11 O1S2 W12 90.7(7) . . ?
Si2 O2S2 W13 123.6(8) . . ?
Si2 O2S2 W16 122.3(8) . . ?
W13 O2S2 W16 95.1(6) . . ?
Si2 O2S2 W14 125.2(8) . . ?
W13 O2S2 W14 91.3(5) . . ?
W16 O2S2 W14 90.2(5) . . ?
Si2 O3S2 W17 124.1(10) . . ?
Si2 O3S2 W18 124.2(9) . . ?
W17 O3S2 W18 94.5(7) . . ?
Si2 O3S2 W19 124.1(10) . . ?
W17 O3S2 W19 90.8(6) . . ?
W18 O3S2 W19 89.4(6) . . ?
Si2 O4S2 W20 128.7(9) . . ?
Si2 O4S2 W15 127.4(9) . . ?
W20 O4S2 W15 94.6(6) . . ?
O20M Mn O7M 177.3(7) . . ?
O20M Mn O1M 90.6(7) . . ?
O7M Mn O1M 88.5(7) . . ?
O20M Mn O15M 90.8(7) . . ?
O7M Mn O15M 90.1(7) . . ?
O1M Mn O15M 178.6(7) . . ?
O20M Mn O1MN 87.0(7) . . ?
O7M Mn O1MN 90.3(7) . . ?
O1M Mn O1MN 87.1(7) . . ?
O15M Mn O1MN 93.1(7) . . ?
O20M Mn O2MN 90.9(7) . . ?
O7M Mn O2MN 91.7(7) . . ?
O1M Mn O2MN 88.9(7) . . ?
O15M Mn O2MN 91.0(7) . . ?
O1MN Mn O2MN 175.5(7) . . ?
O20M Mn K3 125.1(6) . . ?
O7M Mn K3 57.5(5) . . ?
O1M Mn K3 122.3(5) . . ?
O15M Mn K3 56.7(5) . . ?
O1MN Mn K3 132.1(6) . . ?
O2MN Mn K3 52.2(5) . . ?
O20M Mn K5 57.7(5) . . ?
O7M Mn K5 123.6(5) . . ?
O1M Mn K5 56.9(5) . . ?
O15M Mn K5 123.9(5) . . ?
O1MN Mn K5 125.7(6) . . ?
O2MN Mn K5 50.0(5) . . ?
K3 Mn K5 102.2(3) . . ?
O20M Mn K12 62.5(7) . . ?
O7M Mn K12 115.1(6) . . ?
O1M Mn K12 49.0(6) . . ?
O15M Mn K12 132.0(6) . . ?
O1MN Mn K12 49.7(7) . . ?
O2MN Mn K12 125.8(6) . . ?
K3 Mn K12 170.4(5) . . ?
K5 Mn K12 76.5(4) . . ?
Mn O1MN K12 95.0(8) . . ?
Mn O1MN K13 105.9(10) . . ?
K12 O1MN K13 18.6(7) . . ?
W1 O1M Mn 141.6(10) . . ?
W1 O1M K12 109.8(9) . . ?
Mn O1M K12 97.6(8) . . ?
W1 O1M K5 111.2(8) . . ?
Mn O1M K5 88.1(6) . . ?
K12 O1M K5 101.6(8) . . ?
W1 O1M K13 96.7(9) . . ?
Mn O1M K13 102.8(9) . . ?
K12 O1M K13 17.7(7) . . ?
K5 O1M K13 118.3(9) . . ?
Mn O2MN K5 91.3(6) . . ?
Mn O2MN K3 88.7(6) . . ?
K5 O2MN K3 179.5(8) . . ?
W7 O7M Mn 139.2(9) . . ?
W7 O7M K3 110.4(7) . . ?
Mn O7M K3 87.3(6) . . ?
W15 O15M Mn 137.4(9) . . ?
W15 O15M K3 111.9(7) . . ?
Mn O15M K3 87.7(6) . . ?
W20 O20M Mn 138.3(10) . . ?
W20 O20M K5 109.8(8) . . ?
Mn O20M K5 87.6(6) . . ?
W20 O20M K12 131.1(9) . . ?
Mn O20M K12 84.2(7) . . ?
K5 O20M K12 90.8(7) . . ?
W1 O1T K13 103.1(13) . . ?
W1 O1T K12 94.4(11) . . ?
K13 O1T K12 16.0(7) . . ?
W2 O2T K7 161(2) . . ?
W4 O4T K1 151.9(15) . 1_545 ?
W4 O4T K6 109.6(13) . 1_545 ?
K1 O4T K6 97.9(9) 1_545 1_545 ?
W4 O4T K4 98.9(12) . 2_656 ?
K1 O4T K4 83.5(8) 1_545 2_656 ?
K6 O4T K4 95.8(8) 1_545 2_656 ?
W5 O5T K7 101.1(9) . 1_655 ?
W5 O5T K6 107.1(9) . 1_545 ?
K7 O5T K6 89.6(6) 1_655 1_545 ?
W7 O7T K10 119.2(12) . 2 ?
W8 O8T K13 161.0(15) . 1_655 ?
W8 O8T K12 148.9(14) . 1_655 ?
K13 O8T K12 19.3(8) 1_655 1_655 ?
W9 O9T K11 154.0(11) . . ?
W9 O9T K7 111.7(9) . 1_655 ?
K11 O9T K7 90.3(7) . 1_655 ?
W9 O9T K8 97.4(8) . 2_656 ?
K11 O9T K8 64.7(6) . 2_656 ?
K7 O9T K8 98.1(6) 1_655 2_656 ?
W10 O10T K8 97.0(11) . . ?
W10 O10T K11 148.7(13) . 2_656 ?
K8 O10T K11 69.0(7) . 2_656 ?
W10 O10T K4 115.6(12) . 2_656 ?
K8 O10T K4 102.3(9) . 2_656 ?
K11 O10T K4 95.1(9) 2_656 2_656 ?
W11 O11T K11 156.7(14) . 2_656 ?
W11 O11T K8 97.7(11) . . ?
K11 O11T K8 67.4(7) 2_656 . ?
W11 O11T K7 110.9(11) . 2_556 ?
K11 O11T K7 90.5(8) 2_656 2_556 ?
K8 O11T K7 103.2(8) . 2_556 ?
W12 O12T K11 150.4(15) . . ?
W12 O12T K8 97.9(12) . 2_656 ?
K11 O12T K8 67.6(8) . 2_656 ?
W12 O12T K4 113.8(13) . . ?
K11 O12T K4 93.9(9) . . ?
K8 O12T K4 96.4(10) 2_656 . ?
W13 O13T K1 161.8(11) . 2_666 ?
W13 O13T K4 98.3(9) . . ?
K1 O13T K4 81.9(6) 2_666 . ?
W13 O13T K6 107.5(9) . 2_666 ?
K1 O13T K6 90.6(6) 2_666 2_666 ?
K4 O13T K6 94.5(6) . 2_666 ?
W13 O13T K2 89.8(8) . . ?
K1 O13T K2 77.0(5) 2_666 . ?
K4 O13T K2 132.1(8) . . ?
K6 O13T K2 127.9(7) 2_666 . ?
W15 O15T K9 146.9(11) . 2 ?
W16 O16T K6 152.7(11) . . ?
W16 O16T K1 105.5(9) . . ?
K6 O16T K1 98.8(7) . . ?
W17 O17T K1 105.2(8) . . ?
W18 O18T K7 101.5(9) . 2_556 ?
W18 O18T K6 110.4(9) . 2_666 ?
K7 O18T K6 95.6(6) 2_556 2_666 ?
W19 O19T K11 136.7(15) . 1_455 ?
W19 O19T K4 126.6(13) . 1_455 ?
K11 O19T K4 85.9(8) 1_455 1_455 ?
W2 O12 W1 151.0(14) . . ?
W2 O12 K5 99.1(9) . . ?
W1 O12 K5 103.0(9) . . ?
W3 O13 W1 143.9(13) . . ?
W3 O13 K9 111.9(10) . . ?
W1 O13 K9 104.1(9) . . ?
W7 O17 W1 114.5(10) . . ?
W7 O17 K9 104.3(9) . . ?
W1 O17 K9 113.2(9) . . ?
W3 O23 W2 117.8(15) . . ?
W2 O24 W4 117.1(14) . . ?
W4 O34 W3 120.1(13) . . ?
W3 O36 W6 149.3(14) . . ?
W5 O45 W4 151.8(11) . . ?
W5 O45 K6 100.6(7) . 1_545 ?
W4 O45 K6 95.4(7) . 1_545 ?
W5 O56 W6 121.1(12) . . ?
W8 O58 W5 117.5(10) . . ?
W5 O59 W9 147.6(10) . . ?
W5 O59 K7 100.8(7) . 1_655 ?
W9 O59 K7 100.2(7) . 1_655 ?
W6 O67 W7 140.4(13) . . ?
W6 O67 K9 114.7(11) . . ?
W7 O67 K9 104.6(10) . . ?
W6 O67 K10 106.8(11) . 2 ?
W7 O67 K10 97.8(10) . 2 ?
K9 O67 K10 57.3(8) . 2 ?
W6 O68 W8 117.5(10) . . ?
W8 O78 W7 150.7(11) . . ?
W8 O78 K3 99.3(8) . . ?
W7 O78 K3 104.1(8) . . ?
W8 O89 W9 143.3(11) . . ?
W8 O89 K3 104.5(9) . . ?
W9 O89 K3 107.9(9) . . ?
W11 O101 W10 137.9(12) . . ?
W11 O101 K5 108.6(9) . . ?
W10 O101 K5 108.6(9) . . ?
W12 O112 W11 114.2(11) . . ?
W12 O112 K8 96.8(9) . 2_656 ?
W11 O112 K8 144.1(10) . 2_656 ?
W12 O112 K8 142.7(10) . . ?
W11 O112 K8 94.6(8) . . ?
K8 O112 K8 50.0(6) 2_656 . ?
W18 O118 W11 145.5(11) . . ?
W18 O118 K7 97.2(8) . 2_556 ?
W11 O118 K7 102.4(8) . 2_556 ?
W19 O119 W11 143.0(13) . . ?
W19 O119 K5 105.3(9) . . ?
W11 O119 K5 108.0(10) . . ?
W13 O123 W12 146.0(12) . . ?
W13 O123 K4 101.8(9) . . ?
W12 O123 K4 98.9(8) . . ?
W14 O124 W12 142.4(15) . . ?
W14 O124 K3 105.7(11) . . ?
W12 O124 K3 106.4(10) . . ?
W14 O134 W13 119.4(11) . . ?
W16 O136 W13 120.0(9) . . ?
W16 O136 K2 122.2(8) . . ?
W13 O136 K2 100.6(7) . . ?
W16 O136 K2 104.7(7) . 2_666 ?
W13 O136 K2 104.3(7) . 2_666 ?
K2 O136 K2 102.6(6) . 2_666 ?
W18 O138 W13 151.3(10) . . ?
W18 O138 K2 101.8(7) . 2_666 ?
W13 O138 K2 103.1(7) . 2_666 ?
W18 O138 K6 96.8(7) . 2_666 ?
W13 O138 K6 98.1(7) . 2_666 ?
K2 O138 K6 88.0(5) 2_666 2_666 ?
W14 O145 W15 149.7(10) . . ?
W14 O145 K3 99.4(7) . . ?
W15 O145 K3 103.5(7) . . ?
W16 O146 W14 116.9(10) . . ?
W20 O150 W15 116.6(9) . . ?
W20 O150 K10 127.0(10) . . ?
W15 O150 K10 115.8(10) . . ?
W16 O156 W15 142.0(10) . . ?
W17 O167 W16 150.9(10) . . ?
W17 O167 K2 102.7(7) . 2_666 ?
W16 O167 K2 103.3(7) . 2_666 ?
W17 O167 K1 99.4(7) . . ?
W16 O167 K1 97.5(7) . . ?
K2 O167 K1 80.9(5) 2_666 . ?
W17 O170 W20 141.6(10) . . ?
W18 O178 W17 120.6(9) . . ?
W18 O178 K2 105.7(7) . 2_666 ?
W17 O178 K2 104.5(7) . 2_666 ?
W19 O179 W17 117.4(9) . . ?
W19 O189 W18 119.1(12) . . ?
W20 O190 W19 149.5(11) . . ?
W20 O190 K5 106.3(8) . . ?
W19 O190 K5 98.4(7) . . ?
W2 O210 W10 140.3(16) . . ?
W2 O210 K5 109.0(12) . . ?
W10 O210 K5 103.7(11) . . ?
W4 O410 W10 144.0(13) . . ?
W4 O410 K4 103.1(9) . 2_656 ?
W10 O410 K4 96.7(9) . 2_656 ?
W9 O910 W10 114.6(9) . . ?
W9 O910 K8 148.7(9) . . ?
W10 O910 K8 90.2(7) . . ?
W9 O910 K8 100.5(7) . 2_656 ?
W10 O910 K8 137.1(9) . 2_656 ?
K8 O910 K8 49.5(5) . 2_656 ?
W12 O912 W9 137.1(10) . . ?
W12 O912 K3 108.6(8) . . ?
W9 O912 K3 109.7(8) . . ?
O10W K1 O4T 66.4(12) . 1_565 ?
O10W K1 O11W 106.4(14) . . ?
O4T K1 O11W 90.6(11) 1_565 . ?
O10W K1 O13T 99.7(11) . 2_666 ?
O4T K1 O13T 74.6(8) 1_565 2_666 ?
O11W K1 O13T 141.8(10) . 2_666 ?
O10W K1 O16T 142.2(11) . . ?
O4T K1 O16T 76.0(8) 1_565 . ?
O11W K1 O16T 77.2(10) . . ?
O13T K1 O16T 65.1(6) 2_666 . ?
O10W K1 O17T 105.7(11) . . ?
O4T K1 O17T 159.5(9) 1_565 . ?
O11W K1 O17T 73.0(10) . . ?
O13T K1 O17T 125.9(7) 2_666 . ?
O16T K1 O17T 111.1(6) . . ?
O10W K1 O167 161.1(11) . . ?
O4T K1 O167 131.8(8) 1_565 . ?
O11W K1 O167 72.0(10) . . ?
O13T K1 O167 91.6(6) 2_666 . ?
O16T K1 O167 56.6(5) . . ?
O17T K1 O167 55.5(5) . . ?
O10W K1 W16 167.4(10) . . ?
O4T K1 W16 101.3(7) 1_565 . ?
O11W K1 W16 70.0(9) . . ?
O13T K1 W16 78.4(5) 2_666 . ?
O16T K1 W16 26.2(4) . . ?
O17T K1 W16 85.0(4) . . ?
O167 K1 W16 30.6(3) . . ?
O10W K1 W17 131.7(10) . . ?
O4T K1 W17 153.6(7) 1_565 . ?
O11W K1 W17 67.1(9) . . ?
O13T K1 W17 113.8(5) 2_666 . ?
O16T K1 W17 85.0(4) . . ?
O17T K1 W17 26.1(4) . . ?
O167 K1 W17 29.7(3) . . ?
W16 K1 W17 58.90(12) . . ?
O10W K1 K2 128.0(11) . 2_666 ?
O4T K1 K2 128.6(7) 1_565 2_666 ?
O11W K1 K2 120.8(9) . 2_666 ?
O13T K1 K2 55.3(5) 2_666 2_666 ?
O16T K1 K2 73.5(5) . 2_666 ?
O17T K1 K2 71.6(4) . 2_666 ?
O167 K1 K2 48.9(4) . 2_666 ?
W16 K1 K2 61.1(2) . 2_666 ?
W17 K1 K2 60.2(2) . 2_666 ?
O10W K1 K4 48.7(10) . 2_666 ?
O4T K1 K4 53.6(7) 1_565 2_666 ?
O11W K1 K4 140.8(9) . 2_666 ?
O13T K1 K4 51.4(5) 2_666 2_666 ?
O16T K1 K4 104.7(5) . 2_666 ?
O17T K1 K4 136.3(5) . 2_666 ?
O167 K1 K4 142.2(5) . 2_666 ?
W16 K1 K4 126.6(3) . 2_666 ?
W17 K1 K4 151.5(4) . 2_666 ?
K2 K1 K4 96.4(3) 2_666 2_666 ?
O10W K1 K6 104.8(10) . . ?
O4T K1 K6 43.4(6) 1_565 . ?
O11W K1 K6 98.9(9) . . ?
O13T K1 K6 46.7(5) 2_666 . ?
O16T K1 K6 39.0(4) . . ?
O17T K1 K6 149.5(5) . . ?
O167 K1 K6 94.0(4) . . ?
W16 K1 K6 64.78(17) . . ?
W17 K1 K6 123.5(2) . . ?
K2 K1 K6 89.1(3) 2_666 . ?
K4 K1 K6 67.4(2) 2_666 . ?
O136 K2 O2W 87.5(9) . . ?
O136 K2 O178 164.3(6) . 2_666 ?
O2W K2 O178 88.0(9) . 2_666 ?
O136 K2 O136 77.4(6) . 2_666 ?
O2W K2 O136 126.2(9) . 2_666 ?
O178 K2 O136 93.2(6) 2_666 2_666 ?
O136 K2 O167 124.5(6) . 2_666 ?
O2W K2 O167 142.2(9) . 2_666 ?
O178 K2 O167 55.5(5) 2_666 2_666 ?
O136 K2 O167 55.2(5) 2_666 2_666 ?
O136 K2 O138 109.4(6) . 2_666 ?
O2W K2 O138 83.3(9) . 2_666 ?
O178 K2 O138 55.1(5) 2_666 2_666 ?
O136 K2 O138 55.5(5) 2_666 2_666 ?
O167 K2 O138 68.2(5) 2_666 2_666 ?
O136 K2 O6W 136.0(8) . 2_666 ?
O2W K2 O6W 72.1(10) . 2_666 ?
O178 K2 O6W 55.9(7) 2_666 2_666 ?
O136 K2 O6W 145.7(8) 2_666 2_666 ?
O167 K2 O6W 92.1(7) 2_666 2_666 ?
O138 K2 O6W 106.4(8) 2_666 2_666 ?
O136 K2 O13T 57.1(5) . . ?
O2W K2 O13T 130.7(9) . . ?
O178 K2 O13T 134.7(6) 2_666 . ?
O136 K2 O13T 81.8(6) 2_666 . ?
O167 K2 O13T 86.6(6) 2_666 . ?
O138 K2 O13T 137.2(6) 2_666 . ?
O6W K2 O13T 108.6(8) 2_666 . ?
O136 K2 W13 31.9(4) . . ?
O2W K2 W13 105.3(8) . . ?
O178 K2 W13 162.4(5) 2_666 . ?
O136 K2 W13 88.3(4) 2_666 . ?
O167 K2 W13 112.5(5) 2_666 . ?
O138 K2 W13 136.7(5) 2_666 . ?
O6W K2 W13 116.7(7) 2_666 . ?
O13T K2 W13 28.3(4) . . ?
O136 K2 W17 153.5(5) . 2_666 ?
O2W K2 W17 117.5(8) . 2_666 ?
O178 K2 W17 29.9(4) 2_666 2_666 ?
O136 K2 W17 80.2(4) 2_666 2_666 ?
O167 K2 W17 29.1(3) 2_666 2_666 ?
O138 K2 W17 67.9(4) 2_666 2_666 ?
O6W K2 W17 65.6(6) 2_666 2_666 ?
O13T K2 W17 105.7(5) . 2_666 ?
W13 K2 W17 134.0(3) . 2_666 ?
O136 K2 W18 135.4(5) . 2_666 ?
O2W K2 W18 75.1(8) . 2_666 ?
O178 K2 W18 29.1(3) 2_666 2_666 ?
O136 K2 W18 80.5(4) 2_666 2_666 ?
O167 K2 W18 67.9(4) 2_666 2_666 ?
O138 K2 W18 29.2(4) 2_666 2_666 ?
O6W K2 W18 77.2(6) 2_666 2_666 ?
O13T K2 W18 154.2(5) . 2_666 ?
W13 K2 W18 165.8(3) . 2_666 ?
W17 K2 W18 52.61(13) 2_666 2_666 ?
O136 K2 K1 104.4(5) . 2_666 ?
O2W K2 K1 148.4(9) . 2_666 ?
O178 K2 K1 87.1(4) 2_666 2_666 ?
O136 K2 K1 85.3(5) 2_666 2_666 ?
O167 K2 K1 50.2(4) 2_666 2_666 ?
O138 K2 K1 118.4(5) 2_666 2_666 ?
O6W K2 K1 79.3(7) 2_666 2_666 ?
O13T K2 K1 47.7(4) . 2_666 ?
W13 K2 K1 75.5(3) . 2_666 ?
W17 K2 K1 59.4(2) 2_666 2_666 ?
W18 K2 K1 111.9(3) 2_666 2_666 ?
O2MN K3 O124 88.9(7) . . ?
O2MN K3 O89 89.7(7) . . ?
O124 K3 O89 98.6(7) . . ?
O2MN K3 O912 63.7(6) . . ?
O124 K3 O912 54.4(7) . . ?
O89 K3 O912 53.4(6) . . ?
O2MN K3 O15M 64.3(5) . . ?
O124 K3 O15M 96.8(7) . . ?
O89 K3 O15M 149.4(7) . . ?
O912 K3 O15M 119.7(7) . . ?
O2MN K3 O7M 64.1(5) . . ?
O124 K3 O7M 148.8(8) . . ?
O89 K3 O7M 96.6(6) . . ?
O912 K3 O7M 118.3(7) . . ?
O15M K3 O7M 58.5(5) . . ?
O2MN K3 O78 90.1(6) . . ?
O124 K3 O78 150.5(8) . . ?
O89 K3 O78 51.9(6) . . ?
O912 K3 O78 99.2(6) . . ?
O15M K3 O78 109.3(6) . . ?
O7M K3 O78 51.1(5) . . ?
O2MN K3 O145 89.9(6) . . ?
O124 K3 O145 52.3(6) . . ?
O89 K3 O145 150.9(7) . . ?
O912 K3 O145 101.1(6) . . ?
O15M K3 O145 51.0(5) . . ?
O7M K3 O145 109.3(6) . . ?
O78 K3 O145 157.2(7) . . ?
O2MN K3 Mn 39.1(4) . . ?
O124 K3 Mn 113.6(7) . . ?
O89 K3 Mn 113.8(5) . . ?
O912 K3 Mn 102.8(6) . . ?
O15M K3 Mn 35.6(3) . . ?
O7M K3 Mn 35.3(3) . . ?
O78 K3 Mn 82.7(4) . . ?
O145 K3 Mn 82.9(4) . . ?
O2MN K3 W8 100.7(5) . . ?
O124 K3 W8 123.6(6) . . ?
O89 K3 W8 27.5(4) . . ?
O912 K3 W8 80.6(4) . . ?
O15M K3 W8 137.5(5) . . ?
O7M K3 W8 79.0(4) . . ?
O78 K3 W8 28.4(4) . . ?
O145 K3 W8 168.8(6) . . ?
Mn K3 W8 107.6(3) . . ?
O2MN K3 W14 99.5(5) . . ?
O124 K3 W14 27.6(5) . . ?
O89 K3 W14 123.8(5) . . ?
O912 K3 W14 81.8(5) . . ?
O15M K3 W14 78.7(4) . . ?
O7M K3 W14 137.2(5) . . ?
O78 K3 W14 169.7(6) . . ?
O145 K3 W14 28.2(3) . . ?
Mn K3 W14 107.1(3) . . ?
W8 K3 W14 143.7(3) . . ?
O2MN K3 W7 72.7(4) . . ?
O124 K3 W7 160.0(7) . . ?
O89 K3 W7 74.0(4) . . ?
O912 K3 W7 108.6(5) . . ?
O15M K3 W7 82.5(4) . . ?
O7M K3 W7 24.0(3) . . ?
O78 K3 W7 27.4(4) . . ?
O145 K3 W7 133.1(5) . . ?
Mn K3 W7 55.90(18) . . ?
W8 K3 W7 55.08(15) . . ?
W14 K3 W7 161.2(3) . . ?
O10T K4 O12T 70.4(9) 2_656 . ?
O10T K4 O123 114.3(8) 2_656 . ?
O12T K4 O123 56.8(8) . . ?
O10T K4 O10W 105.1(11) 2_656 2_666 ?
O12T K4 O10W 144.9(12) . 2_666 ?
O123 K4 O10W 140.6(10) . 2_666 ?
O10T K4 O410 58.1(7) 2_656 2_656 ?
O12T K4 O410 116.3(8) . 2_656 ?
O123 K4 O410 113.6(7) . 2_656 ?
O10W K4 O410 86.2(10) 2_666 2_656 ?
O10T K4 O13T 158.8(8) 2_656 . ?
O12T K4 O13T 107.9(8) . . ?
O123 K4 O13T 54.1(6) . . ?
O10W K4 O13T 88.2(10) 2_666 . ?
O410 K4 O13T 107.6(7) 2_656 . ?
O10T K4 O4T 108.2(8) 2_656 2_656 ?
O12T K4 O4T 158.5(9) . 2_656 ?
O123 K4 O4T 107.9(7) . 2_656 ?
O10W K4 O4T 56.5(10) 2_666 2_656 ?
O410 K4 O4T 52.5(7) 2_656 2_656 ?
O13T K4 O4T 65.2(7) . 2_656 ?
O10T K4 O19T 57.1(8) 2_656 1_655 ?
O12T K4 O19T 77.9(8) . 1_655 ?
O123 K4 O19T 131.5(8) . 1_655 ?
O10W K4 O19T 71.5(10) 2_666 1_655 ?
O410 K4 O19T 100.5(7) 2_656 1_655 ?
O13T K4 O19T 144.1(7) . 1_655 ?
O4T K4 O19T 120.2(8) 2_656 1_655 ?
O10T K4 O4W 88.6(8) 2_656 2_656 ?
O12T K4 O4W 90.7(8) . 2_656 ?
O123 K4 O4W 58.4(6) . 2_656 ?
O10W K4 O4W 124.4(10) 2_666 2_656 ?
O410 K4 O4W 55.7(6) 2_656 2_656 ?
O13T K4 O4W 70.2(6) . 2_656 ?
O4T K4 O4W 67.9(7) 2_656 2_656 ?
O19T K4 O4W 145.7(7) 1_655 2_656 ?
O10T K4 W13 141.9(7) 2_656 . ?
O12T K4 W13 81.1(6) . . ?
O123 K4 W13 28.1(4) . . ?
O10W K4 W13 112.7(9) 2_666 . ?
O410 K4 W13 118.6(6) 2_656 . ?
O13T K4 W13 27.0(4) . . ?
O4T K4 W13 89.2(6) 2_656 . ?
O19T K4 W13 140.7(6) 1_655 . ?
O4W K4 W13 66.4(5) 2_656 . ?
O10T K4 W10 25.4(6) 2_656 2_656 ?
O12T K4 W10 89.2(7) . 2_656 ?
O123 K4 W10 115.4(5) . 2_656 ?
O10W K4 W10 99.8(9) 2_666 2_656 ?
O410 K4 W10 32.8(5) 2_656 2_656 ?
O13T K4 W10 137.3(5) . 2_656 ?
O4T K4 W10 84.5(6) 2_656 2_656 ?
O19T K4 W10 76.8(5) 1_655 2_656 ?
O4W K4 W10 70.7(5) 2_656 2_656 ?
W13 K4 W10 135.9(3) . 2_656 ?
O10T K4 W4 81.9(6) 2_656 2_656 ?
O12T K4 W4 143.8(7) . 2_656 ?
O123 K4 W4 119.9(5) . 2_656 ?
O10W K4 W4 64.0(9) 2_666 2_656 ?
O410 K4 W4 27.8(5) 2_656 2_656 ?
O13T K4 W4 89.6(5) . 2_656 ?
O4T K4 W4 26.3(5) 2_656 2_656 ?
O19T K4 W4 106.5(6) 1_655 2_656 ?
O4W K4 W4 65.2(5) 2_656 2_656 ?
W13 K4 W4 110.0(3) . 2_656 ?
W10 K4 W4 58.38(15) 2_656 2_656 ?
O2MN K5 O119 89.6(7) . . ?
O2MN K5 O210 92.2(7) . . ?
O119 K5 O210 100.6(8) . . ?
O2MN K5 O101 64.7(6) . . ?
O119 K5 O101 53.7(6) . . ?
O210 K5 O101 56.7(7) . . ?
O2MN K5 O1M 63.0(5) . . ?
O119 K5 O1M 148.4(7) . . ?
O210 K5 O1M 96.2(7) . . ?
O101 K5 O1M 118.8(6) . . ?
O2MN K5 O190 89.2(6) . . ?
O119 K5 O190 53.3(6) . . ?
O210 K5 O190 153.9(8) . . ?
O101 K5 O190 101.1(6) . . ?
O1M K5 O190 107.6(6) . . ?
O2MN K5 O20M 63.5(5) . . ?
O119 K5 O20M 97.1(6) . . ?
O210 K5 O20M 149.8(7) . . ?
O101 K5 O20M 119.5(6) . . ?
O1M K5 O20M 57.7(5) . . ?
O190 K5 O20M 50.2(5) . . ?
O2MN K5 O12 90.3(6) . . ?
O119 K5 O12 152.0(7) . . ?
O210 K5 O12 51.4(7) . . ?
O101 K5 O12 101.5(6) . . ?
O1M K5 O12 50.7(6) . . ?
O190 K5 O12 154.7(7) . . ?
O20M K5 O12 107.8(6) . . ?
O2MN K5 Mn 38.7(4) . . ?
O119 K5 Mn 113.4(5) . . ?
O210 K5 Mn 115.1(6) . . ?
O101 K5 Mn 103.4(5) . . ?
O1M K5 Mn 35.0(3) . . ?
O190 K5 Mn 81.2(4) . . ?
O20M K5 Mn 34.7(4) . . ?
O12 K5 Mn 82.7(5) . . ?
O2MN K5 W19 100.5(5) . . ?
O119 K5 W19 28.3(5) . . ?
O210 K5 W19 125.6(6) . . ?
O101 K5 W19 81.7(5) . . ?
O1M K5 W19 136.7(4) . . ?
O190 K5 W19 29.2(4) . . ?
O20M K5 W19 79.0(4) . . ?
O12 K5 W19 169.0(5) . . ?
Mn K5 W19 106.9(2) . . ?
O2MN K5 W2 100.9(4) . . ?
O119 K5 W2 124.9(5) . . ?
O210 K5 W2 26.2(6) . . ?
O101 K5 W2 82.5(5) . . ?
O1M K5 W2 78.4(4) . . ?
O190 K5 W2 169.8(5) . . ?
O20M K5 W2 136.0(5) . . ?
O12 K5 W2 28.3(4) . . ?
Mn K5 W2 107.4(2) . . ?
W19 K5 W2 144.7(3) . . ?
O2MN K5 K11 158.9(5) . 1_455 ?
O119 K5 K11 77.5(5) . 1_455 ?
O210 K5 K11 106.5(6) . 1_455 ?
O101 K5 K11 117.5(5) . 1_455 ?
O1M K5 K11 122.8(5) . 1_455 ?
O190 K5 K11 69.6(4) . 1_455 ?
O20M K5 K11 101.1(4) . 1_455 ?
O12 K5 K11 108.9(5) . 1_455 ?
Mn K5 K11 133.0(3) . 1_455 ?
W19 K5 K11 60.7(2) . 1_455 ?
W2 K5 K11 100.3(3) . 1_455 ?
O16T K6 O4W 137.0(7) . 1_565 ?
O16T K6 O2W 70.8(9) . . ?
O4W K6 O2W 136.1(9) 1_565 . ?
O16T K6 O4T 74.7(7) . 1_565 ?
O4W K6 O4T 76.5(8) 1_565 1_565 ?
O2W K6 O4T 144.7(9) . 1_565 ?
O16T K6 O18T 130.4(6) . 2_666 ?
O4W K6 O18T 72.1(6) 1_565 2_666 ?
O2W K6 O18T 65.6(8) . 2_666 ?
O4T K6 O18T 148.6(7) 1_565 2_666 ?
O16T K6 O13T 64.3(6) . 2_666 ?
O4W K6 O13T 75.6(6) 1_565 2_666 ?
O2W K6 O13T 102.7(9) . 2_666 ?
O4T K6 O13T 67.9(7) 1_565 2_666 ?
O18T K6 O13T 103.3(6) 2_666 2_666 ?
O16T K6 O5T 143.0(7) . 1_565 ?
O4W K6 O5T 75.2(6) 1_565 1_565 ?
O2W K6 O5T 98.8(9) . 1_565 ?
O4T K6 O5T 104.2(7) 1_565 1_565 ?
O18T K6 O5T 68.2(6) 2_666 1_565 ?
O13T K6 O5T 150.8(6) 2_666 1_565 ?
O16T K6 O45 114.0(6) . 1_565 ?
O4W K6 O45 70.4(6) 1_565 1_565 ?
O2W K6 O45 138.4(9) . 1_565 ?
O4T K6 O45 53.3(7) 1_565 1_565 ?
O18T K6 O45 114.1(6) 2_666 1_565 ?
O13T K6 O45 116.7(6) 2_666 1_565 ?
O5T K6 O45 51.1(5) 1_565 1_565 ?
O16T K6 O138 96.1(6) . 2_666 ?
O4W K6 O138 68.9(6) 1_565 2_666 ?
O2W K6 O138 75.9(8) . 2_666 ?
O4T K6 O138 115.6(7) 1_565 2_666 ?
O18T K6 O138 51.7(5) 2_666 2_666 ?
O13T K6 O138 52.0(5) 2_666 2_666 ?
O5T K6 O138 116.3(5) 1_565 2_666 ?
O45 K6 O138 139.3(5) 1_565 2_666 ?
O16T K6 W4 95.5(5) . 1_565 ?
O4W K6 W4 67.7(5) 1_565 1_565 ?
O2W K6 W4 155.3(8) . 1_565 ?
O4T K6 W4 24.7(6) 1_565 1_565 ?
O18T K6 W4 133.5(4) 2_666 1_565 ?
O13T K6 W4 88.6(4) 2_666 1_565 ?
O5T K6 W4 79.6(4) 1_565 1_565 ?
O45 K6 W4 29.2(4) 1_565 1_565 ?
O138 K6 W4 127.1(4) 2_666 1_565 ?
O16T K6 W18 118.9(5) . 2_666 ?
O4W K6 W18 65.0(5) 1_565 2_666 ?
O2W K6 W18 71.5(7) . 2_666 ?
O4T K6 W18 134.6(6) 1_565 2_666 ?
O18T K6 W18 23.6(4) 2_666 2_666 ?
O13T K6 W18 79.7(4) 2_666 2_666 ?
O5T K6 W18 88.8(4) 1_565 2_666 ?
O45 K6 W18 126.2(4) 1_565 2_666 ?
O138 K6 W18 28.5(3) 2_666 2_666 ?
W4 K6 W18 132.71(19) 1_565 2_666 ?
O16T K6 W13 81.5(5) . 2_666 ?
O4W K6 W13 66.5(5) 1_565 2_666 ?
O2W K6 W13 93.8(8) . 2_666 ?
O4T K6 W13 88.4(6) 1_565 2_666 ?
O18T K6 W13 78.9(4) 2_666 2_666 ?
O13T K6 W13 24.4(4) 2_666 2_666 ?
O5T K6 W13 135.5(4) 1_565 2_666 ?
O45 K6 W13 127.7(4) 1_565 2_666 ?
O138 K6 W13 28.2(3) 2_666 2_666 ?
W4 K6 W13 104.67(18) 1_565 2_666 ?
W18 K6 W13 55.32(11) 2_666 2_666 ?
O2T K7 O8W 66.7(11) . 1_455 ?
O2T K7 O11T 101.9(10) . 2_556 ?
O8W K7 O11T 114.7(9) 1_455 2_556 ?
O2T K7 O18T 73.7(10) . 2_556 ?
O8W K7 O18T 125.9(9) 1_455 2_556 ?
O11T K7 O18T 108.3(7) 2_556 2_556 ?
O2T K7 O118 100.9(10) . 2_556 ?
O8W K7 O118 163.3(9) 1_455 2_556 ?
O11T K7 O118 55.0(7) 2_556 2_556 ?
O18T K7 O118 56.1(6) 2_556 2_556 ?
O2T K7 O9T 125.0(10) . 1_455 ?
O8W K7 O9T 68.1(9) 1_455 1_455 ?
O11T K7 O9T 70.8(7) 2_556 1_455 ?
O18T K7 O9T 161.3(6) 2_556 1_455 ?
O118 K7 O9T 114.7(6) 2_556 1_455 ?
O2T K7 O4W 145.0(10) . 1_455 ?
O8W K7 O4W 137.8(9) 1_455 1_455 ?
O11T K7 O4W 89.0(7) 2_556 1_455 ?
O18T K7 O4W 71.3(6) 2_556 1_455 ?
O118 K7 O4W 58.6(6) 2_556 1_455 ?
O9T K7 O4W 90.0(6) 1_455 1_455 ?
O2T K7 O59 137.5(10) . 1_455 ?
O8W K7 O59 77.6(8) 1_455 1_455 ?
O11T K7 O59 113.8(7) 2_556 1_455 ?
O18T K7 O59 113.4(6) 2_556 1_455 ?
O118 K7 O59 118.0(6) 2_556 1_455 ?
O9T K7 O59 53.8(5) 1_455 1_455 ?
O4W K7 O59 60.7(6) 1_455 1_455 ?
O2T K7 O5T 94.7(10) . 1_455 ?
O8W K7 O5T 77.1(9) 1_455 1_455 ?
O11T K7 O5T 162.4(7) 2_556 1_455 ?
O18T K7 O5T 70.9(6) 2_556 1_455 ?
O118 K7 O5T 116.4(6) 2_556 1_455 ?
O9T K7 O5T 104.1(6) 1_455 1_455 ?
O4W K7 O5T 74.0(6) 1_455 1_455 ?
O59 K7 O5T 54.0(5) 1_455 1_455 ?
O2T K7 W18 80.6(9) . 2_556 ?
O8W K7 W18 145.6(8) 1_455 2_556 ?
O11T K7 W18 81.3(5) 2_556 2_556 ?
O18T K7 W18 27.0(4) 2_556 2_556 ?
O118 K7 W18 30.4(4) 2_556 2_556 ?
O9T K7 W18 144.9(5) 1_455 2_556 ?
O4W K7 W18 68.2(5) 1_455 2_556 ?
O59 K7 W18 125.6(4) 1_455 2_556 ?
O5T K7 W18 96.1(4) 1_455 2_556 ?
O2T K7 W5 114.2(9) . 1_455 ?
O8W K7 W5 71.5(7) 1_455 1_455 ?
O11T K7 W5 141.7(6) 2_556 1_455 ?
O18T K7 W5 94.1(5) 2_556 1_455 ?
O118 K7 W5 125.0(5) 2_556 1_455 ?
O9T K7 W5 78.2(4) 1_455 1_455 ?
O4W K7 W5 68.9(5) 1_455 1_455 ?
O59 K7 W5 28.2(4) 1_455 1_455 ?
O5T K7 W5 26.4(4) 1_455 1_455 ?
W18 K7 W5 115.6(2) 2_556 1_455 ?
O2T K7 W11 105.8(9) . 2_556 ?
O8W K7 W11 139.2(8) 1_455 2_556 ?
O11T K7 W11 24.9(5) 2_556 2_556 ?
O18T K7 W11 85.5(4) 2_556 2_556 ?
O118 K7 W11 30.4(4) 2_556 2_556 ?
O9T K7 W11 89.0(4) 1_455 2_556 ?
O4W K7 W11 71.6(5) 1_455 2_556 ?
O59 K7 W11 116.4(4) 1_455 2_556 ?
O5T K7 W11 143.0(5) 1_455 2_556 ?
W18 K7 W11 58.69(10) 2_556 2_556 ?
W5 K7 W11 138.3(2) 1_455 2_556 ?
K8 K8 O10T 132.1(10) 2_656 . ?
K8 K8 O112 67.1(7) 2_656 2_656 ?
O10T K8 O112 113.3(8) . 2_656 ?
K8 K8 O12T 128.3(9) 2_656 2_656 ?
O10T K8 O12T 74.1(9) . 2_656 ?
O112 K8 O12T 61.3(8) 2_656 2_656 ?
K8 K8 O910 66.9(6) 2_656 . ?
O10T K8 O910 65.3(7) . . ?
O112 K8 O910 93.1(7) 2_656 . ?
O12T K8 O910 117.1(8) 2_656 . ?
K8 K8 O11T 121.9(9) 2_656 . ?
O10T K8 O11T 69.3(8) . . ?
O112 K8 O11T 166.5(8) 2_656 . ?
O12T K8 O11T 108.5(9) 2_656 . ?
O910 K8 O11T 99.8(7) . . ?
K8 K8 O112 63.0(6) 2_656 . ?
O10T K8 O112 100.1(8) . . ?
O112 K8 O112 130.1(6) 2_656 . ?
O12T K8 O112 168.4(9) 2_656 . ?
O910 K8 O112 67.7(6) . . ?
O11T K8 O112 59.9(7) . . ?
K8 K8 O910 63.6(6) 2_656 2_656 ?
O10T K8 O910 164.1(8) . 2_656 ?
O112 K8 O910 67.9(6) 2_656 2_656 ?
O12T K8 O910 94.0(8) 2_656 2_656 ?
O910 K8 O910 130.5(5) . 2_656 ?
O11T K8 O910 105.8(7) . 2_656 ?
O112 K8 O910 89.6(6) . 2_656 ?
K8 K8 O9T 119.3(8) 2_656 2_656 ?
O10T K8 O9T 108.5(8) . 2_656 ?
O112 K8 O9T 95.0(7) 2_656 2_656 ?
O12T K8 O9T 64.9(8) 2_656 2_656 ?
O910 K8 O9T 171.3(7) . 2_656 ?
O11T K8 O9T 71.9(7) . 2_656 ?
O112 K8 O9T 108.8(7) . 2_656 ?
O910 K8 O9T 56.0(6) 2_656 2_656 ?
K8 K8 K11 168.8(8) 2_656 2_656 ?
O10T K8 K11 57.7(7) . 2_656 ?
O112 K8 K11 116.1(6) 2_656 2_656 ?
O12T K8 K11 55.5(7) 2_656 2_656 ?
O910 K8 K11 122.3(6) . 2_656 ?
O11T K8 K11 53.0(6) . 2_656 ?
O112 K8 K11 112.9(6) . 2_656 ?
O910 K8 K11 106.9(6) 2_656 2_656 ?
O9T K8 K11 50.9(5) 2_656 2_656 ?
K8 K8 W10 100.6(6) 2_656 . ?
O10T K8 W10 33.3(6) . . ?
O112 K8 W10 115.7(6) 2_656 . ?
O12T K8 W10 103.3(7) 2_656 . ?
O910 K8 W10 34.9(4) . . ?
O11T K8 W10 74.2(6) . . ?
O112 K8 W10 74.5(5) . . ?
O910 K8 W10 161.9(5) 2_656 . ?
O9T K8 W10 137.2(5) 2_656 . ?
K11 K8 W10 87.7(4) 2_656 . ?
K8 K8 W12 97.8(6) 2_656 2_656 ?
O10T K8 W12 100.1(7) . 2_656 ?
O112 K8 W12 32.3(5) 2_656 2_656 ?
O12T K8 W12 31.2(6) 2_656 2_656 ?
O910 K8 W12 115.3(5) . 2_656 ?
O11T K8 W12 135.3(7) . 2_656 ?
O112 K8 W12 158.6(6) . 2_656 ?
O910 K8 W12 72.3(4) 2_656 2_656 ?
O9T K8 W12 71.1(4) 2_656 2_656 ?
K11 K8 W12 84.0(4) 2_656 2_656 ?
W10 K8 W12 120.9(3) . 2_656 ?
O67 K9 O15T 119.9(9) . 2 ?
O67 K9 K10 67.2(9) . 2 ?
O15T K9 K10 76.7(8) 2 2 ?
O67 K9 O17 55.7(7) . . ?
O15T K9 O17 82.8(7) 2 . ?
K10 K9 O17 94.8(9) 2 . ?
O67 K9 O13 60.7(7) . . ?
O15T K9 O13 125.9(9) 2 . ?
K10 K9 O13 127.7(9) 2 . ?
O17 K9 O13 51.7(6) . . ?
O67 K9 O1W 89.0(10) . 2 ?
O15T K9 O1W 104.5(10) 2 2 ?
K10 K9 O1W 51.6(10) 2 2 ?
O17 K9 O1W 140.7(11) . 2 ?
O13 K9 O1W 128.9(11) . 2 ?
O67 K9 W7 31.6(5) . . ?
O15T K9 W7 92.3(6) 2 . ?
K10 K9 W7 70.7(7) 2 . ?
O17 K9 W7 28.7(4) . . ?
O13 K9 W7 62.8(5) . . ?
O1W K9 W7 112.0(9) 2 . ?
O67 K9 W6 25.2(5) . . ?
O15T K9 W6 141.2(7) 2 . ?
K10 K9 W6 71.5(7) 2 . ?
O17 K9 W6 78.5(6) . . ?
O13 K9 W6 63.9(5) . . ?
O1W K9 W6 72.0(9) 2 . ?
W7 K9 W6 56.7(2) . . ?
O67 K9 W1 63.4(6) . . ?
O15T K9 W1 98.4(6) 2 . ?
K10 K9 W1 118.5(8) 2 . ?
O17 K9 W1 25.9(4) . . ?
O13 K9 W1 28.9(4) . . ?
O1W K9 W1 150.6(10) 2 . ?
W7 K9 W1 48.1(2) . . ?
W6 K9 W1 78.6(3) . . ?
O1W K10 O150 121.5(15) . . ?
O1W K10 K9 74.0(13) . 2 ?
O150 K10 K9 101.8(11) . 2 ?
O1W K10 O7T 148.1(16) . 2 ?
O150 K10 O7T 84.4(10) . 2 ?
K9 K10 O7T 83.2(10) 2 2 ?
O1W K10 O67 95.0(14) . 2 ?
O150 K10 O67 131.3(12) . 2 ?
K9 K10 O67 55.5(8) 2 2 ?
O7T K10 O67 53.3(8) 2 2 ?
O1W K10 W7 125.9(14) . 2 ?
O150 K10 W7 102.5(9) . 2 ?
K9 K10 W7 67.0(7) 2 2 ?
O7T K10 W7 22.3(5) 2 2 ?
O67 K10 W7 31.5(5) 2 2 ?
O1W K10 W15 114.9(13) . . ?
O150 K10 W15 25.4(5) . . ?
K9 K10 W15 76.4(7) 2 . ?
O7T K10 W15 79.8(8) 2 . ?
O67 K10 W15 113.0(9) 2 . ?
W7 K10 W15 91.1(6) 2 . ?
O1W K10 W6 76.0(12) . 2 ?
O150 K10 W6 157.1(11) . 2 ?
K9 K10 W6 66.8(7) 2 2 ?
O7T K10 W6 74.7(8) 2 2 ?
O67 K10 W6 25.8(5) 2 2 ?
W7 K10 W6 55.0(4) 2 2 ?
W15 K10 W6 137.1(8) . 2 ?
O9T K11 O19T 161.3(9) . 1_655 ?
O9T K11 O11T 82.3(8) . 2_656 ?
O19T K11 O11T 115.2(10) 1_655 2_656 ?
O9T K11 O12T 71.6(8) . . ?
O19T K11 O12T 93.6(10) 1_655 . ?
O11T K11 O12T 116.6(10) 2_656 . ?
O9T K11 O10T 117.6(8) . 2_656 ?
O19T K11 O10T 66.2(9) 1_655 2_656 ?
O11T K11 O10T 70.5(9) 2_656 2_656 ?
O12T K11 O10T 72.7(9) . 2_656 ?
O9T K11 K8 64.4(6) . 2_656 ?
O19T K11 K8 117.6(8) 1_655 2_656 ?
O11T K11 K8 59.6(7) 2_656 2_656 ?
O12T K11 K8 56.9(7) . 2_656 ?
O10T K11 K8 53.3(6) 2_656 2_656 ?
O9T K11 K7 48.8(5) . 1_655 ?
O19T K11 K7 148.4(8) 1_655 1_655 ?
O11T K11 K7 48.1(6) 2_656 1_655 ?
O12T K11 K7 117.6(7) . 1_655 ?
O10T K11 K7 116.4(7) 2_656 1_655 ?
K8 K11 K7 79.6(4) 2_656 1_655 ?
O9T K11 W19 153.6(6) . 1_655 ?
O19T K11 W19 17.1(7) 1_655 1_655 ?
O11T K11 W19 121.9(7) 2_656 1_655 ?
O12T K11 W19 102.2(7) . 1_655 ?
O10T K11 W19 83.1(6) 2_656 1_655 ?
K8 K11 W19 134.6(4) 2_656 1_655 ?
K7 K11 W19 139.0(4) 1_655 1_655 ?
O9T K11 K4 114.8(6) . . ?
O19T K11 K4 54.2(7) 1_655 . ?
O11T K11 K4 112.0(7) 2_656 . ?
O12T K11 K4 44.4(7) . . ?
O10T K11 K4 42.5(6) 2_656 . ?
K8 K11 K4 70.4(4) 2_656 . ?
K7 K11 K4 150.0(4) 1_655 . ?
W19 K11 K4 68.3(3) 1_655 . ?
O9T K11 K5 107.5(6) . 1_655 ?
O19T K11 K5 74.9(7) 1_655 1_655 ?
O11T K11 K5 106.4(7) 2_656 1_655 ?
O12T K11 K5 136.1(8) . 1_655 ?
O10T K11 K5 133.4(7) 2_656 1_655 ?
K8 K11 K5 163.7(5) 2_656 1_655 ?
K7 K11 K5 84.6(3) 1_655 1_655 ?
W19 K11 K5 58.5(2) 1_655 1_655 ?
K4 K11 K5 125.2(4) . 1_655 ?
K13 K12 O8T 73(3) . 1_455 ?
K13 K12 O1M 94(3) . . ?
O8T K12 O1M 129.3(11) 1_455 . ?
K13 K12 O1MN 82(3) . . ?
O8T K12 O1MN 152.6(12) 1_455 . ?
O1M K12 O1MN 61.7(7) . . ?
K13 K12 O1T 59(3) . . ?
O8T K12 O1T 81.0(9) 1_455 . ?
O1M K12 O1T 51.9(7) . . ?
O1MN K12 O1T 95.2(10) . . ?
K13 K12 O20M 135(3) . . ?
O8T K12 O20M 151.4(12) 1_455 . ?
O1M K12 O20M 56.3(7) . . ?
O1MN K12 O20M 55.5(7) . . ?
O1T K12 O20M 107.7(9) . . ?
K13 K12 Mn 103(3) . . ?
O8T K12 Mn 162.7(10) 1_455 . ?
O1M K12 Mn 33.5(5) . . ?
O1MN K12 Mn 35.3(5) . . ?
O1T K12 Mn 82.7(7) . . ?
O20M K12 Mn 33.3(4) . . ?
K13 K12 W1 76(3) . . ?
O8T K12 W1 106.1(9) 1_455 . ?
O1M K12 W1 25.3(4) . . ?
O1MN K12 W1 77.0(7) . . ?
O1T K12 W1 26.6(5) . . ?
O20M K12 W1 81.3(6) . . ?
Mn K12 W1 56.9(4) . . ?
K13 K12 K5 132(3) . . ?
O8T K12 K5 119.2(9) 1_455 . ?
O1M K12 K5 40.7(5) . . ?
O1MN K12 K5 85.6(7) . . ?
O1T K12 K5 76.4(7) . . ?
O20M K12 K5 42.3(4) . . ?
Mn K12 K5 50.6(3) . . ?
W1 K12 K5 56.2(4) . . ?
K12 K13 O8T 88(3) . 1_455 ?
K12 K13 O3W 132(3) . . ?
O8T K13 O3W 139.9(15) 1_455 . ?
K12 K13 O1MN 80(3) . . ?
O8T K13 O1MN 163.4(15) 1_455 . ?
O3W K13 O1MN 54.8(8) . . ?
K12 K13 O1T 105(3) . . ?
O8T K13 O1T 90.2(12) 1_455 . ?
O3W K13 O1T 75.4(10) . . ?
O1MN K13 O1T 103.4(12) . . ?
K12 K13 O1M 69(3) . . ?
O8T K13 O1M 125.8(13) 1_455 . ?
O3W K13 O1M 74.9(9) . . ?
O1MN K13 O1M 59.1(8) . . ?
O1T K13 O1M 53.9(8) . . ?
K12 K13 W1 90(3) . . ?
O8T K13 W1 112.3(11) 1_455 . ?
O3W K13 W1 68.9(8) . . ?
O1MN K13 W1 78.8(8) . . ?
O1T K13 W1 26.9(6) . . ?
O1M K13 W1 27.7(4) . . ?
K10 O1W K9 54.4(11) . 2 ?
K2 O2W K6 100.3(12) . . ?
K6 O4W K7 98.1(7) 1_545 1_655 ?
K6 O4W K4 98.0(7) 1_545 2_656 ?
K7 O4W K4 163.9(9) 1_655 2_656 ?
K1 O10W K4 89.4(13) . 2_666 ?

loop_
_geom_bond_atom_site_label_1
_geom_bond_atom_site_label_2
_geom_bond_distance
_geom_bond_site_symmetry_2
_geom_bond_publ_flag
W1 O1T 1.74(3) . ?
W1 O1M 1.757(18) . ?
W1 O12 1.92(2) . ?
W1 O17 1.97(2) . ?
W1 O13 2.06(2) . ?
W1 O1S1 2.248(16) . ?
W1 K13 3.75(3) . ?
W1 K12 3.88(3) . ?
W1 K5 4.085(10) . ?
W1 K9 4.134(19) . ?
W2 O2T 1.67(4) . ?
W2 O210 1.86(3) . ?
W2 O12 1.91(2) . ?
W2 O24 1.92(3) . ?
W2 O23 1.94(3) . ?
W2 O2S1 2.40(2) . ?
W2 K5 3.973(9) . ?
W3 O3T 1.73(4) . ?
W3 O13 1.85(2) . ?
W3 O36 1.88(2) . ?
W3 O23 1.94(3) . ?
W3 O34 1.97(3) . ?
W3 O2S1 2.334(19) . ?
W4 O4T 1.74(3) . ?
W4 O410 1.85(2) . ?
W4 O45 1.92(2) . ?
W4 O34 1.94(3) . ?
W4 O24 1.96(3) . ?
W4 O2S1 2.272(19) . ?
W4 K4 3.869(10) 2_656 ?
W4 K6 3.916(7) 1_545 ?
W5 O5T 1.73(2) . ?
W5 O59 1.837(18) . ?
W5 O45 1.896(19) . ?
W5 O56 1.92(2) . ?
W5 O58 1.947(19) . ?
W5 O3S1 2.288(17) . ?
W5 K7 3.820(7) 1_655 ?
W5 K6 4.041(8) 1_545 ?
W6 O6T 1.73(3) . ?
W6 O67 1.85(2) . ?
W6 O68 1.921(19) . ?
W6 O56 1.96(2) . ?
W6 O36 1.98(2) . ?
W6 O3S1 2.310(17) . ?
W6 K9 3.938(18) . ?
W6 K10 4.06(3) 2 ?
W7 O7T 1.74(2) . ?
W7 O7M 1.759(17) . ?
W7 O78 1.926(19) . ?
W7 O17 1.93(2) . ?
W7 O67 2.11(2) . ?
W7 O1S1 2.187(17) . ?
W7 K9 3.901(18) . ?
W7 K10 4.00(3) 2 ?
W7 K3 4.058(12) . ?
W8 O8T 1.71(2) . ?
W8 O89 1.86(2) . ?
W8 O78 1.884(19) . ?
W8 O58 1.927(19) . ?
W8 O68 1.950(19) . ?
W8 O3S1 2.365(17) . ?
W8 K3 3.909(12) . ?
W9 O9T 1.733(19) . ?
W9 O910 1.852(17) . ?
W9 O912 1.910(19) . ?
W9 O89 2.00(2) . ?
W9 O59 2.007(18) . ?
W9 O4S1 2.215(17) . ?
W9 W10 3.162(2) . ?
W9 K8 3.622(11) 2_656 ?
W9 K7 3.914(7) 1_655 ?
W9 K3 4.087(14) . ?
W10 O10T 1.84(3) . ?
W10 O910 1.904(17) . ?
W10 O101 1.92(2) . ?
W10 O410 2.11(2) . ?
W10 O210 2.13(3) . ?
W10 O4S1 2.276(18) . ?
W10 K8 3.326(12) . ?
W10 K4 3.867(10) 2_656 ?
W10 K5 4.032(9) . ?
W11 O11T 1.75(3) . ?
W11 O101 1.87(2) . ?
W11 O112 1.88(2) . ?
W11 O119 1.96(2) . ?
W11 O118 2.01(2) . ?
W11 O1S2 2.185(18) . ?
W11 W12 3.129(3) . ?
W11 K8 3.477(11) . ?
W11 K7 3.885(7) 2_556 ?
W11 K5 3.993(11) . ?
W12 O12T 1.80(3) . ?
W12 O112 1.85(2) . ?
W12 O912 1.909(19) . ?
W12 O124 2.04(3) . ?
W12 O123 2.09(2) . ?
W12 O1S2 2.214(18) . ?
W12 K8 3.439(11) 2_656 ?
W12 K4 3.881(10) . ?
W12 K3 4.060(15) . ?
W13 O13T 1.73(2) . ?
W13 O123 1.82(2) . ?
W13 O138 1.913(18) . ?
W13 O134 1.94(2) . ?
W13 O136 1.968(17) . ?
W13 O2S2 2.281(15) . ?
W13 K2 3.659(10) . ?
W13 K4 3.782(9) . ?
W13 K2 3.858(11) 2_666 ?
W13 K6 4.004(8) 2_666 ?
W14 O14T 1.69(3) . ?
W14 O145 1.888(17) . ?
W14 O134 1.89(2) . ?
W14 O124 1.90(3) . ?
W14 O146 1.996(19) . ?
W14 O2S2 2.350(15) . ?
W14 K3 3.940(11) . ?
W15 O15T 1.74(2) . ?
W15 O15M 1.778(17) . ?
W15 O150 1.921(18) . ?
W15 O145 1.940(17) . ?
W15 O156 2.103(19) . ?
W15 O4S2 2.235(16) . ?
W15 K10 4.03(3) . ?
W15 K3 4.079(12) . ?
W16 O16T 1.72(2) . ?
W16 O156 1.845(19) . ?
W16 O146 1.89(2) . ?
W16 O167 1.933(17) . ?
W16 O136 1.950(17) . ?
W16 O2S2 2.318(15) . ?
W16 K1 3.759(9) . ?
W16 K2 3.856(11) 2_666 ?
W16 K2 4.125(10) . ?
W17 O17T 1.727(18) . ?
W17 O170 1.841(19) . ?
W17 O167 1.900(17) . ?
W17 O179 1.942(18) . ?
W17 O178 1.967(16) . ?
W17 O3S2 2.291(18) . ?
W17 K1 3.786(8) . ?
W17 K2 3.817(10) 2_666 ?
W18 O18T 1.69(2) . ?
W18 O118 1.86(2) . ?
W18 O138 1.906(18) . ?
W18 O178 1.930(16) . ?
W18 O189 1.96(2) . ?
W18 O3S2 2.319(18) . ?
W18 K7 3.653(7) 2_556 ?
W18 K2 3.819(10) 2_666 ?
W18 K6 3.965(8) 2_666 ?
W19 O19T 1.70(3) . ?
W19 O189 1.85(2) . ?
W19 O119 1.91(2) . ?
W19 O190 1.92(2) . ?
W19 O179 1.930(18) . ?
W19 O3S2 2.355(18) . ?
W19 K5 3.891(10) . ?
W19 K11 3.978(12) 1_455 ?
W20 O20T 1.74(2) . ?
W20 O20M 1.763(19) . ?
W20 O190 1.907(19) . ?
W20 O150 1.919(18) . ?
W20 O170 2.127(19) . ?
W20 O4S2 2.209(16) . ?
W20 K5 4.086(9) . ?
Si1 O4S1 1.607(19) . ?
Si1 O1S1 1.614(18) . ?
Si1 O3S1 1.646(18) . ?
Si1 O2S1 1.66(2) . ?
Si2 O4S2 1.622(17) . ?
Si2 O3S2 1.644(19) . ?
Si2 O1S2 1.669(19) . ?
Si2 O2S2 1.680(16) . ?
Mn O20M 2.111(19) . ?
Mn O7M 2.120(17) . ?
Mn O1M 2.128(18) . ?
Mn O15M 2.138(17) . ?
Mn O1MN 2.22(2) . ?
Mn O2MN 2.316(19) . ?
Mn K3 3.668(14) . ?
Mn K5 3.707(10) . ?
Mn K12 3.82(3) . ?
O1MN K12 2.93(3) . ?
O1MN K13 2.95(4) . ?
O1M K12 2.91(3) . ?
O1M K5 3.11(2) . ?
O1M K13 3.12(4) . ?
O2MN K5 2.84(2) . ?
O2MN K3 2.90(2) . ?
O7M K3 3.10(2) . ?
O15M K3 3.07(2) . ?
O20M K5 3.14(2) . ?
O20M K12 3.41(3) . ?
O1T K13 2.95(4) . ?
O1T K12 3.33(4) . ?
O2T K7 2.80(4) . ?
O4T K1 2.71(3) 1_545 ?
O4T K6 2.97(3) 1_545 ?
O4T K4 3.20(3) 2_656 ?
O5T K7 3.09(2) 1_655 ?
O5T K6 3.18(2) 1_545 ?
O7T K10 2.85(4) 2 ?
O8T K13 2.75(4) 1_655 ?
O8T K12 2.88(4) 1_655 ?
O9T K11 2.55(2) . ?
O9T K7 2.93(2) 1_655 ?
O9T K8 2.96(2) 2_656 ?
O10T K8 2.55(3) . ?
O10T K11 2.69(3) 2_656 ?
O10T K4 2.70(3) 2_656 ?
O11T K11 2.57(3) 2_656 ?
O11T K8 2.78(3) . ?
O11T K7 2.90(3) 2_556 ?
O12T K11 2.65(3) . ?
O12T K8 2.70(3) 2_656 ?
O12T K4 2.79(3) . ?
O13T K1 2.91(2) 2_666 ?
O13T K4 3.12(2) . ?
O13T K6 3.12(2) 2_666 ?
O13T K2 3.23(2) . ?
O15T K9 2.79(3) 2 ?
O16T K6 2.73(2) . ?
O16T K1 2.91(2) . ?
O17T K1 2.95(2) . ?
O18T K7 2.92(2) 2_556 ?
O18T K6 3.04(2) 2_666 ?
O19T K11 2.56(3) 1_455 ?
O19T K4 3.23(3) 1_455 ?
O12 K5 3.20(3) . ?
O13 K9 3.12(3) . ?
O17 K9 2.94(3) . ?
O45 K6 3.24(2) 1_545 ?
O59 K7 3.024(19) 1_655 ?
O67 K9 2.79(3) . ?
O67 K10 3.12(4) 2 ?
O78 K3 3.13(2) . ?
O89 K3 3.00(2) . ?
O101 K5 2.98(2) . ?
O112 K8 2.69(2) 2_656 ?
O112 K8 2.78(2) . ?
O118 K7 2.92(2) 2_556 ?
O119 K5 2.92(3) . ?
O123 K4 2.96(2) . ?
O124 K3 2.98(3) . ?
O136 K2 2.742(19) . ?
O136 K2 2.87(2) 2_666 ?
O138 K2 2.94(2) 2_666 ?
O138 K6 3.259(19) 2_666 ?
O145 K3 3.16(2) . ?
O150 K10 2.80(3) . ?
O167 K2 2.92(2) 2_666 ?
O167 K1 2.980(19) . ?
O178 K2 2.815(19) 2_666 ?
O190 K5 3.12(2) . ?
O210 K5 2.96(3) . ?
O410 K4 3.00(3) 2_656 ?
O910 K8 2.72(2) . ?
O910 K8 2.79(2) 2_656 ?
O912 K3 3.03(2) . ?
K1 O10W 2.64(5) . ?
K1 O4T 2.71(3) 1_565 ?
K1 O11W 2.90(5) . ?
K1 O13T 2.91(2) 2_666 ?
K1 K2 3.828(16) 2_666 ?
K1 K4 3.954(14) 2_666 ?
K1 K6 4.289(12) . ?
K2 O2W 2.75(4) . ?
K2 O178 2.815(19) 2_666 ?
K2 O136 2.87(2) 2_666 ?
K2 O167 2.92(2) 2_666 ?
K2 O138 2.94(2) 2_666 ?
K2 O6W 3.16(3) 2_666 ?
K2 W17 3.817(10) 2_666 ?
K2 W18 3.819(10) 2_666 ?
K2 K1 3.828(16) 2_666 ?
K4 O10T 2.70(3) 2_656 ?
K4 O10W 2.97(5) 2_666 ?
K4 O410 3.00(3) 2_656 ?
K4 O4T 3.20(3) 2_656 ?
K4 O19T 3.23(3) 1_655 ?
K4 O4W 3.24(3) 2_656 ?
K4 W10 3.867(10) 2_656 ?
K4 W4 3.869(10) 2_656 ?
K5 K11 3.981(16) 1_455 ?
K6 O4W 2.83(3) 1_565 ?
K6 O2W 2.87(4) . ?
K6 O4T 2.97(3) 1_565 ?
K6 O18T 3.04(2) 2_666 ?
K6 O13T 3.12(2) 2_666 ?
K6 O5T 3.18(2) 1_565 ?
K6 O45 3.24(2) 1_565 ?
K6 O138 3.259(19) 2_666 ?
K6 W4 3.916(7) 1_565 ?
K6 W18 3.965(8) 2_666 ?
K6 W13 4.004(8) 2_666 ?
K7 O8W 2.83(4) 1_455 ?
K7 O11T 2.90(3) 2_556 ?
K7 O18T 2.92(2) 2_556 ?
K7 O118 2.92(2) 2_556 ?
K7 O9T 2.93(2) 1_455 ?
K7 O4W 3.01(2) 1_455 ?
K7 O59 3.024(19) 1_455 ?
K7 O5T 3.09(2) 1_455 ?
K7 W18 3.653(7) 2_556 ?
K7 W5 3.821(7) 1_455 ?
K7 W11 3.885(7) 2_556 ?
K8 K8 2.31(2) 2_656 ?
K8 O112 2.69(2) 2_656 ?
K8 O12T 2.70(3) 2_656 ?
K8 O910 2.79(2) 2_656 ?
K8 O9T 2.96(2) 2_656 ?
K8 K11 2.973(17) 2_656 ?
K8 W12 3.439(11) 2_656 ?
K9 O15T 2.79(3) 2 ?
K9 K10 2.85(4) 2 ?
K9 O1W 3.37(5) 2 ?
K10 O1W 2.75(6) . ?
K10 K9 2.85(4) 2 ?
K10 O7T 2.85(4) 2 ?
K10 O67 3.12(4) 2 ?
K10 W7 4.00(3) 2 ?
K10 W6 4.06(3) 2 ?
K11 O19T 2.56(3) 1_655 ?
K11 O11T 2.57(3) 2_656 ?
K11 O10T 2.69(3) 2_656 ?
K11 K8 2.973(17) 2_656 ?
K11 K7 3.893(15) 1_655 ?
K11 W19 3.978(12) 1_655 ?
K11 K5 3.981(16) 1_655 ?
K12 K13 0.95(4) . ?
K12 O8T 2.88(4) 1_455 ?
K13 O8T 2.75(4) 1_455 ?
K13 O3W 2.91(4) . ?
O1W K9 3.37(5) 2 ?
O4W K6 2.83(3) 1_545 ?
O4W K7 3.01(2) 1_655 ?
O4W K4 3.24(3) 2_656 ?
O6W K2 3.16(3) 2_666 ?
O8W K7 2.83(4) 1_655 ?
O10W K4 2.97(5) 2_666 ?
